data_4102998
loop_
_publ_author_name
'Gerald F. Manbeck'
'William W. Brennessel'
'Robert A. Stockland'
'Richard Eisenberg'

_publ_section_title
;
 Luminescent Au(I)/Cu(I) Alkynyl Clusters with an Ethynyl Steroid and
 Related Aliphatic Ligands: An Octanuclear Au4Cu4 Cluster and Luminescence
 Polymorphism in Au3Cu2 Clusters
;
_journal_name_full 'Journal of the American Chemical Society'
_journal_page_first 12307
_journal_page_last 12318
_journal_paper_doi 10.1021/ja103400e
_journal_volume 132
_journal_year 2010
_chemical_formula_moiety 'C48 H66 Au3 Cu2 O6, C36 H30 N P2, C4 H10 O'
_chemical_formula_sum 'C88 H106 Au3 Cu2 N O7 P2'
_chemical_formula_weight 2069.66
_chemical_name_common 7a
_chemical_name_systematic
; 
 ? 
;
_space_group_IT_number 11
_symmetry_cell_setting monoclinic
_symmetry_space_group_name_Hall '-P 2yb'
_symmetry_space_group_name_H-M 'P 1 21/m 1'
_atom_sites_solution_hydrogens geom
_atom_sites_solution_primary direct
_atom_sites_solution_secondary difmap
_audit_creation_method SHELXL-97
_cell_angle_alpha 90.00
_cell_angle_beta 97.469(2)
_cell_angle_gamma 90.00
_cell_formula_units_Z 2
_cell_length_a 11.7932(10)
_cell_length_b 26.194(2)
_cell_length_c 13.0147(11)
_cell_measurement_reflns_used 4047
_cell_measurement_temperature 100.0(1)
_cell_measurement_theta_max 30.39
_cell_measurement_theta_min 2.22
_cell_volume 3986.3(6)
_computing_cell_refinement 'SAINT (Bruker, 2009)'
_computing_data_collection 'APEX2 (Bruker, 2009)'
_computing_data_reduction 'SAINT (Bruker, 2009)'
_computing_molecular_graphics 'SHELXTL (Sheldrick, 2008)'
_computing_publication_material 'SHELXTL (Sheldrick, 2008)'
_computing_structure_refinement 'SHELXL-97 (Sheldrick, 2008)'
_computing_structure_solution 'SIR97 (Altomare et al., 1999)'
_diffrn_ambient_temperature 100.0(1)
_diffrn_measured_fraction_theta_full 0.996
_diffrn_measured_fraction_theta_max 0.996
_diffrn_measurement_device_type 'Bruker SMART APEX II CCD Platform'
_diffrn_measurement_method 'area detector, \w scans per \f'
_diffrn_radiation_monochromator graphite
_diffrn_radiation_source 'fine-focus sealed tube'
_diffrn_radiation_type MoK\a
_diffrn_radiation_wavelength 0.71073
_diffrn_reflns_av_R_equivalents 0.1232
_diffrn_reflns_av_sigmaI/netI 0.0988
_diffrn_reflns_limit_h_max 18
_diffrn_reflns_limit_h_min -18
_diffrn_reflns_limit_k_max 40
_diffrn_reflns_limit_k_min -40
_diffrn_reflns_limit_l_max 20
_diffrn_reflns_limit_l_min -20
_diffrn_reflns_number 81036
_diffrn_reflns_theta_full 33.73
_diffrn_reflns_theta_max 33.73
_diffrn_reflns_theta_min 1.58
_diffrn_standards_number 0
_exptl_absorpt_coefficient_mu 6.121
_exptl_absorpt_correction_T_max 0.7495
_exptl_absorpt_correction_T_min 0.3740
_exptl_absorpt_correction_type multi-scan
_exptl_absorpt_process_details 'SADABS (Sheldrick, 2008)'
_exptl_crystal_colour 'pale yellow'
_exptl_crystal_density_diffrn 1.724
_exptl_crystal_density_method 'not measured'
_exptl_crystal_description block
_exptl_crystal_F_000 2044
_exptl_crystal_size_max 0.20
_exptl_crystal_size_mid 0.16
_exptl_crystal_size_min 0.05
_refine_diff_density_max 3.138
_refine_diff_density_min -2.057
_refine_diff_density_rms 0.234
_refine_ls_extinction_method none
_refine_ls_goodness_of_fit_ref 1.028
_refine_ls_hydrogen_treatment constr
_refine_ls_matrix_type full
_refine_ls_number_parameters 855
_refine_ls_number_reflns 16154
_refine_ls_number_restraints 300
_refine_ls_restrained_S_all 1.021
_refine_ls_R_factor_all 0.1106
_refine_ls_R_factor_gt 0.0544
_refine_ls_shift/su_max 0.001
_refine_ls_shift/su_mean 0.000
_refine_ls_structure_factor_coef Fsqd
_refine_ls_weighting_details 'calc w=1/[\s^2^(Fo^2^)+(0.0465P)^2^+1.0486P] where P=(Fo^2^+2Fc^2^)/3'
_refine_ls_weighting_scheme calc
_refine_ls_wR_factor_gt 0.1026
_refine_ls_wR_factor_ref 0.1219
_reflns_number_gt 9931
_reflns_number_total 16154
_reflns_threshold_expression >2sigma(I)
_cod_data_source_file ja103400e_si_003_7.cif
_cod_data_source_block 7a
_cod_original_cell_volume 3986.2(6)
_cod_database_code 4102998

loop_
_symmetry_equiv_pos_as_xyz
'x, y, z'
'-x, y+1/2, -z'
'-x, -y, -z'
'x, -y-1/2, z'

loop_
_atom_site_label
_atom_site_type_symbol
_atom_site_fract_x
_atom_site_fract_y
_atom_site_fract_z
_atom_site_U_iso_or_equiv
_atom_site_adp_type
_atom_site_occupancy
_atom_site_symmetry_multiplicity
_atom_site_calc_flag
_atom_site_refinement_flags
_atom_site_disorder_assembly
_atom_site_disorder_group
Au1 Au 0.22632(3) 0.2500 0.59056(2) 0.02714(8) Uani 1 2 d S . .
Au2 Au -0.01995(2) 0.2500 0.41970(2) 0.01870(7) Uani 1 2 d S . .
Au3 Au -0.04555(3) 0.2500 0.67987(2) 0.02106(7) Uani 1 2 d S . .
Cu1 Cu 0.04832(6) 0.16691(3) 0.56312(5) 0.02652(15) Uani 1 1 d . . .
C1 C 0.2276(9) 0.3171(4) 0.6317(9) 0.021(2) Uani 0.50 1 d P . -1
C2 C 0.2125(8) 0.3610(3) 0.6598(8) 0.019(2) Uani 0.50 1 d PD . -1
C3 C 0.2189(9) 0.1713(4) 0.5501(9) 0.025(2) Uani 0.50 1 d P . -1
C4 C 0.2047(9) 0.1269(3) 0.5209(8) 0.023(2) Uani 0.50 1 d PD . -1
C5 C 0.0384(9) 0.3198(4) 0.3959(8) 0.021(2) Uani 0.50 1 d P . -1
C6 C 0.0792(9) 0.3616(4) 0.3862(8) 0.022(2) Uani 0.50 1 d PD . -1
C7 C -0.0872(9) 0.1816(4) 0.4413(8) 0.022(2) Uani 0.50 1 d P . -1
C8 C -0.1365(9) 0.1436(3) 0.4666(8) 0.019(2) Uani 0.50 1 d PD . -1
C9 C -0.0878(9) 0.3241(4) 0.6425(8) 0.020(2) Uani 0.50 1 d P . -1
C10 C -0.1086(8) 0.3677(3) 0.6142(8) 0.019(2) Uani 0.50 1 d PD . -1
C11 C -0.0100(9) 0.1799(4) 0.7190(8) 0.019(2) Uani 0.50 1 d P . -1
C12 C 0.0125(9) 0.1344(3) 0.7313(9) 0.023(2) Uani 0.50 1 d PD . -1
O1 O 0.1501(7) 0.4484(3) 0.6404(6) 0.0278(18) Uani 0.50 1 d PD . -1
H1 H 0.1437 0.4486 0.5754 0.033 Uiso 0.50 1 d PR . -1
C13 C 0.2066(7) 0.4118(3) 0.7101(6) 0.0135(18) Uani 0.50 1 d PD . -1
C14 C 0.1407(8) 0.4061(4) 0.8034(7) 0.0207(15) Uani 0.50 1 d PD . -1
H14A H 0.1294 0.4403 0.8327 0.025 Uiso 0.50 1 calc PR . -1
H14B H 0.0642 0.3916 0.7795 0.025 Uiso 0.50 1 calc PR . -1
C15 C 0.2006(8) 0.3721(4) 0.8882(7) 0.018(2) Uani 0.50 1 d PD . -1
H15A H 0.2035 0.3366 0.8625 0.022 Uiso 0.50 1 calc PR . -1
H15B H 0.1573 0.3721 0.9485 0.022 Uiso 0.50 1 calc PR . -1
C16 C 0.3214(7) 0.3917(4) 0.9209(7) 0.022(2) Uani 0.50 1 d PD . -1
H16A H 0.3618 0.3679 0.9724 0.026 Uiso 0.50 1 calc PR . -1
H16B H 0.3175 0.4254 0.9546 0.026 Uiso 0.50 1 calc PR . -1
C17 C 0.3892(8) 0.3967(4) 0.8288(8) 0.025(2) Uani 0.50 1 d PD . -1
H17A H 0.4657 0.4111 0.8529 0.030 Uiso 0.50 1 calc PR . -1
H17B H 0.4001 0.3624 0.7995 0.030 Uiso 0.50 1 calc PR . -1
C18 C 0.3279(8) 0.4309(4) 0.7451(7) 0.024(2) Uani 0.50 1 d PD . -1
H18A H 0.3714 0.4317 0.6850 0.029 Uiso 0.50 1 calc PR . -1
H18B H 0.3246 0.4661 0.7721 0.029 Uiso 0.50 1 calc PR . -1
O2 O 0.2041(7) 0.0390(3) 0.5591(6) 0.0284(18) Uani 0.50 1 d PD . -1
H2 H 0.1932 0.0095 0.5347 0.034 Uiso 0.50 1 d PR . -1
C19 C 0.2064(8) 0.0746(3) 0.4762(7) 0.024(2) Uani 0.50 1 d PD . -1
C20 C 0.3150(8) 0.0677(4) 0.4250(8) 0.028(3) Uani 0.50 1 d PD . -1
H20A H 0.3825 0.0751 0.4762 0.034 Uiso 0.50 1 calc PR . -1
H20B H 0.3203 0.0317 0.4028 0.034 Uiso 0.50 1 calc PR . -1
C21 C 0.3164(9) 0.1026(4) 0.3312(8) 0.0272(18) Uani 0.50 1 d PD . -1
H21A H 0.3207 0.1386 0.3545 0.033 Uiso 0.50 1 calc PR . -1
H21B H 0.3853 0.0953 0.2977 0.033 Uiso 0.50 1 calc PR . -1
C22 C 0.2099(9) 0.0952(5) 0.2527(8) 0.036(3) Uani 0.50 1 d PD . -1
H22A H 0.2108 0.1198 0.1950 0.044 Uiso 0.50 1 calc PR . -1
H22B H 0.2095 0.0603 0.2236 0.044 Uiso 0.50 1 calc PR . -1
C23 C 0.1028(9) 0.1033(5) 0.3042(8) 0.029(3) Uani 0.50 1 d PD . -1
H23A H 0.0344 0.0970 0.2531 0.035 Uiso 0.50 1 calc PR . -1
H23B H 0.1000 0.1392 0.3278 0.035 Uiso 0.50 1 calc PR . -1
C24 C 0.1010(9) 0.0676(4) 0.3966(8) 0.0225(14) Uani 0.50 1 d PD . -1
H24A H 0.0316 0.0744 0.4297 0.027 Uiso 0.50 1 calc PR . -1
H24B H 0.0974 0.0318 0.3720 0.027 Uiso 0.50 1 calc PR . -1
O3 O 0.1282(7) 0.4485(3) 0.4312(6) 0.0225(14) Uani 0.50 1 d PD . -1
H3 H 0.1134 0.4780 0.4080 0.027 Uiso 0.50 1 d PR . -1
C25 C 0.1431(7) 0.4081(3) 0.3611(7) 0.0139(18) Uani 0.50 1 d PD . -1
C26 C 0.2708(8) 0.3955(4) 0.3665(9) 0.0272(18) Uani 0.50 1 d PD . -1
H26A H 0.3137 0.4272 0.3562 0.033 Uiso 0.50 1 calc PR . -1
H26B H 0.2989 0.3820 0.4363 0.033 Uiso 0.50 1 calc PR . -1
C27 C 0.2941(9) 0.3563(4) 0.2852(8) 0.031(3) Uani 0.50 1 d PD . -1
H27A H 0.2588 0.3233 0.3001 0.037 Uiso 0.50 1 calc PR . -1
H27B H 0.3776 0.3510 0.2886 0.037 Uiso 0.50 1 calc PR . -1
C28 C 0.2458(9) 0.3741(5) 0.1763(8) 0.029(2) Uani 0.50 1 d PD . -1
H28A H 0.2887 0.4046 0.1577 0.035 Uiso 0.50 1 calc PR . -1
H28B H 0.2563 0.3468 0.1258 0.035 Uiso 0.50 1 calc PR . -1
C29 C 0.1198(9) 0.3872(5) 0.1695(8) 0.028(2) Uani 0.50 1 d PD . -1
H29A H 0.0932 0.4015 0.1002 0.034 Uiso 0.50 1 calc PR . -1
H29B H 0.0756 0.3557 0.1782 0.034 Uiso 0.50 1 calc PR . -1
C30 C 0.0980(9) 0.4256(4) 0.2519(7) 0.020(2) Uani 0.50 1 d PD . -1
H30A H 0.0146 0.4317 0.2476 0.025 Uiso 0.50 1 calc PR . -1
H30B H 0.1348 0.4584 0.2379 0.025 Uiso 0.50 1 calc PR . -1
O4 O -0.1683(7) 0.0573(3) 0.5195(7) 0.0240(15) Uani 0.50 1 d PD . -1
H4 H -0.1094 0.0556 0.5632 0.029 Uiso 0.50 1 d PR . -1
C31 C -0.2219(7) 0.1050(3) 0.4918(7) 0.021(2) Uani 0.50 1 d PD . -1
C32 C -0.3130(10) 0.0969(5) 0.3973(8) 0.026(3) Uani 0.50 1 d PD . -1
H32A H -0.3444 0.1305 0.3731 0.031 Uiso 0.50 1 calc PR . -1
H32B H -0.2762 0.0816 0.3404 0.031 Uiso 0.50 1 calc PR . -1
C33 C -0.4100(8) 0.0630(4) 0.4199(7) 0.025(2) Uani 0.50 1 d PD . -1
H33A H -0.3806 0.0280 0.4356 0.030 Uiso 0.50 1 calc PR . -1
H33B H -0.4679 0.0610 0.3578 0.030 Uiso 0.50 1 calc PR . -1
C34 C -0.4660(8) 0.0829(4) 0.5111(8) 0.026(2) Uani 0.50 1 d PD . -1
H34A H -0.5043 0.1158 0.4922 0.031 Uiso 0.50 1 calc PR . -1
H34B H -0.5247 0.0583 0.5277 0.031 Uiso 0.50 1 calc PR . -1
C35 C -0.3771(8) 0.0902(5) 0.6054(8) 0.029(3) Uani 0.50 1 d PD . -1
H35A H -0.3447 0.0567 0.6286 0.034 Uiso 0.50 1 calc PR . -1
H35B H -0.4142 0.1050 0.6626 0.034 Uiso 0.50 1 calc PR . -1
C36 C -0.2810(8) 0.1254(4) 0.5812(7) 0.019(2) Uani 0.50 1 d PD . -1
H36A H -0.2240 0.1289 0.6437 0.023 Uiso 0.50 1 calc PR . -1
H36B H -0.3127 0.1597 0.5629 0.023 Uiso 0.50 1 calc PR . -1
O5 O -0.0819(7) 0.4562(3) 0.6440(5) 0.0248(17) Uani 0.50 1 d PD . -1
H5 H -0.0111 0.4538 0.6428 0.030 Uiso 0.50 1 d PR . -1
C37 C -0.1563(8) 0.4193(3) 0.5867(7) 0.022(2) Uani 0.50 1 d PD . -1
C38 C -0.1629(9) 0.4304(4) 0.4704(8) 0.0240(15) Uani 0.50 1 d PD . -1
H38A H -0.1874 0.4661 0.4568 0.029 Uiso 0.50 1 calc PR . -1
H38B H -0.0860 0.4263 0.4487 0.029 Uiso 0.50 1 calc PR . -1
C39 C -0.2462(9) 0.3948(4) 0.4067(7) 0.025(2) Uani 0.50 1 d PD . -1
H39A H -0.2187 0.3592 0.4161 0.030 Uiso 0.50 1 calc PR . -1
H39B H -0.2496 0.4035 0.3324 0.030 Uiso 0.50 1 calc PR . -1
C40 C -0.3658(9) 0.3990(5) 0.4393(9) 0.031(3) Uani 0.50 1 d PD . -1
H40A H -0.3968 0.4336 0.4232 0.037 Uiso 0.50 1 calc PR . -1
H40B H -0.4174 0.3740 0.4001 0.037 Uiso 0.50 1 calc PR . -1
C41 C -0.3605(9) 0.3888(5) 0.5546(7) 0.028(3) Uani 0.50 1 d PD . -1
H41A H -0.3378 0.3529 0.5691 0.034 Uiso 0.50 1 calc PR . -1
H41B H -0.4373 0.3939 0.5758 0.034 Uiso 0.50 1 calc PR . -1
C42 C -0.2754(8) 0.4241(4) 0.6179(8) 0.027(2) Uani 0.50 1 d PD . -1
H42A H -0.3018 0.4598 0.6081 0.032 Uiso 0.50 1 calc PR . -1
H42B H -0.2726 0.4156 0.6923 0.032 Uiso 0.50 1 calc PR . -1
O6 O 0.0218(8) 0.0520(3) 0.6612(6) 0.0317(19) Uani 0.50 1 d PD . -1
H6 H 0.0788 0.0479 0.6295 0.038 Uiso 0.50 1 d PR . -1
C43 C 0.0255(8) 0.0790(3) 0.7556(7) 0.020(2) Uani 0.50 1 d PD . -1
C44 C -0.0717(9) 0.0595(4) 0.8125(7) 0.028(2) Uani 0.50 1 d PD . -1
H44A H -0.1458 0.0670 0.7702 0.034 Uiso 0.50 1 calc PR . -1
H44B H -0.0652 0.0220 0.8203 0.034 Uiso 0.50 1 calc PR . -1
C45 C -0.0706(11) 0.0835(6) 0.9182(8) 0.044(4) Uani 0.50 1 d PD . -1
H45A H -0.1328 0.0685 0.9528 0.053 Uiso 0.50 1 calc PR . -1
H45B H -0.0852 0.1206 0.9102 0.053 Uiso 0.50 1 calc PR . -1
C46 C 0.0430(9) 0.0751(6) 0.9856(8) 0.041(3) Uani 0.50 1 d PD . -1
H46A H 0.0515 0.0385 1.0037 0.049 Uiso 0.50 1 calc PR . -1
H46B H 0.0442 0.0947 1.0507 0.049 Uiso 0.50 1 calc PR . -1
C47 C 0.1424(9) 0.0918(5) 0.9299(8) 0.032(3) Uani 0.50 1 d PD . -1
H47A H 0.1418 0.1295 0.9245 0.039 Uiso 0.50 1 calc PR . -1
H47B H 0.2149 0.0817 0.9721 0.039 Uiso 0.50 1 calc PR . -1
C48 C 0.1394(8) 0.0694(4) 0.8224(7) 0.0207(15) Uani 0.50 1 d PD . -1
H48A H 0.1531 0.0321 0.8282 0.025 Uiso 0.50 1 calc PR . -1
H48B H 0.2018 0.0846 0.7884 0.025 Uiso 0.50 1 calc PR . -1
P1 P 0.63023(15) 0.2500 0.13339(14) 0.0157(3) Uani 1 2 d SD . .
P2 P 0.8073(2) 0.29331(9) 0.02753(19) 0.0148(5) Uani 0.50 1 d PD A -1
N1 N 0.7455(7) 0.2799(3) 0.1240(6) 0.0168(16) Uani 0.50 1 d P A -1
C49 C 0.6488(7) 0.1818(3) 0.1272(7) 0.0166(19) Uani 0.50 1 d PD A -1
C50 C 0.7596(8) 0.1606(4) 0.1304(8) 0.021(2) Uani 0.50 1 d PD A -1
H50 H 0.8247 0.1822 0.1333 0.026 Uiso 0.50 1 calc PR A -1
C51 C 0.7722(10) 0.1082(4) 0.1293(10) 0.0188(17) Uani 0.50 1 d PD A -1
H51 H 0.8465 0.0939 0.1318 0.023 Uiso 0.50 1 calc PR A -1
C52 C 0.6797(9) 0.0765(4) 0.1246(8) 0.024(2) Uani 0.50 1 d PD A -1
H52 H 0.6908 0.0406 0.1230 0.029 Uiso 0.50 1 calc PR A -1
C53 C 0.5715(8) 0.0956(4) 0.1222(8) 0.021(2) Uani 0.50 1 d PD A -1
H53 H 0.5080 0.0730 0.1187 0.025 Uiso 0.50 1 calc PR A -1
C54 C 0.5542(8) 0.1485(4) 0.1248(8) 0.019(2) Uani 0.50 1 d PD A -1
H54 H 0.4794 0.1619 0.1251 0.023 Uiso 0.50 1 calc PR A -1
C55 C 0.5836(7) 0.2398(4) 0.2579(5) 0.018(3) Uani 0.50 1 d PD A -1
C56 C 0.6670(8) 0.2398(5) 0.3451(7) 0.026(4) Uani 0.50 1 d PD A -1
H56 H 0.7459 0.2413 0.3374 0.031 Uiso 0.50 1 calc PR A -1
C57 C 0.6325(9) 0.2377(5) 0.4428(8) 0.033(4) Uani 0.50 1 d PD A -1
H57 H 0.6880 0.2369 0.5026 0.039 Uiso 0.50 1 calc PR A -1
C58 C 0.5192(9) 0.2367(4) 0.4531(8) 0.028(3) Uani 0.50 1 d PD A -1
H58 H 0.4965 0.2357 0.5205 0.033 Uiso 0.50 1 calc PR A -1
C59 C 0.4372(8) 0.2371(3) 0.3685(7) 0.019(2) Uani 0.50 1 d PD A -1
H59 H 0.3584 0.2361 0.3769 0.023 Uiso 0.50 1 calc PR A -1
C60 C 0.4705(8) 0.2390(3) 0.2711(7) 0.020(3) Uani 0.50 1 d PD A -1
H60 H 0.4139 0.2398 0.2120 0.024 Uiso 0.50 1 calc PR A -1
C61 C 0.5154(7) 0.2682(3) 0.0354(6) 0.0154(18) Uani 0.50 1 d PD A -1
C62 C 0.4670(7) 0.2368(3) -0.0433(8) 0.017(2) Uani 0.50 1 d PD A -1
H62 H 0.4865 0.2016 -0.0421 0.021 Uiso 0.50 1 calc PR A -1
C63 C 0.3911(7) 0.2556(12) -0.1233(7) 0.017(4) Uani 0.50 1 d PD A -1
H63 H 0.3588 0.2335 -0.1771 0.020 Uiso 0.50 1 calc PR A -1
C64 C 0.3617(9) 0.3069(4) -0.1256(8) 0.022(2) Uani 0.50 1 d PD A -1
H64 H 0.3100 0.3199 -0.1816 0.026 Uiso 0.50 1 calc PR A -1
C65 C 0.4071(10) 0.3391(4) -0.0471(8) 0.028(2) Uani 0.50 1 d PD A -1
H65 H 0.3849 0.3739 -0.0473 0.033 Uiso 0.50 1 calc PR A -1
C66 C 0.4855(8) 0.3199(4) 0.0324(7) 0.019(2) Uani 0.50 1 d PD A -1
H66 H 0.5194 0.3422 0.0853 0.023 Uiso 0.50 1 calc PR A -1
C67 C 0.7361(11) 0.2704(5) -0.0944(6) 0.0169(15) Uani 0.50 1 d PDU A -1
C68 C 0.7493(11) 0.2180(5) -0.1134(9) 0.0169(15) Uani 0.50 1 d PDU A -1
H68 H 0.8007 0.1977 -0.0685 0.020 Uiso 0.50 1 calc PR A -1
C69 C 0.6840(12) 0.1968(4) -0.2009(9) 0.0217(19) Uani 0.50 1 d PD A -1
H69 H 0.6885 0.1612 -0.2133 0.026 Uiso 0.50 1 calc PR A -1
C70 C 0.614(2) 0.2262(7) -0.2681(15) 0.024(3) Uani 0.50 1 d PD A -1
H70 H 0.5742 0.2110 -0.3284 0.029 Uiso 0.50 1 calc PR A -1
C71 C 0.601(2) 0.2788(8) -0.2505(16) 0.024(3) Uani 0.50 1 d PD A -1
H71 H 0.5487 0.2989 -0.2956 0.029 Uiso 0.50 1 calc PR A -1
C72 C 0.6663(12) 0.3003(4) -0.1635(9) 0.0217(19) Uani 0.50 1 d PD A -1
H72 H 0.6627 0.3361 -0.1520 0.026 Uiso 0.50 1 calc PR A -1
C73 C 0.8213(8) 0.3611(3) 0.0152(8) 0.0181(19) Uani 0.50 1 d PD A -1
C74 C 0.8004(10) 0.3926(4) 0.0978(9) 0.0188(17) Uani 0.50 1 d PD A -1
H74 H 0.7748 0.3780 0.1575 0.023 Uiso 0.50 1 calc PR A -1
C75 C 0.8170(10) 0.4453(4) 0.0931(9) 0.026(2) Uani 0.50 1 d PD A -1
H75 H 0.8033 0.4664 0.1496 0.031 Uiso 0.50 1 calc PR A -1
C76 C 0.8531(9) 0.4666(4) 0.0067(9) 0.025(2) Uani 0.50 1 d PD A -1
H76 H 0.8621 0.5025 0.0027 0.030 Uiso 0.50 1 calc PR A -1
C77 C 0.8769(10) 0.4355(4) -0.0761(9) 0.026(2) Uani 0.50 1 d PD A -1
H77 H 0.9030 0.4502 -0.1356 0.032 Uiso 0.50 1 calc PR A -1
C78 C 0.8615(8) 0.3828(3) -0.0694(8) 0.0157(18) Uani 0.50 1 d PD A -1
H78 H 0.8790 0.3615 -0.1243 0.019 Uiso 0.50 1 calc PR A -1
C79 C 0.9493(5) 0.2679(3) 0.0439(7) 0.0144(18) Uani 0.50 1 d PD A -1
C80 C 1.0083(8) 0.2601(4) -0.0391(8) 0.024(3) Uani 0.50 1 d PD A -1
H80 H 0.9732 0.2681 -0.1071 0.029 Uiso 0.50 1 calc PR A -1
C81 C 1.1172(7) 0.2409(4) -0.0248(7) 0.019(3) Uani 0.50 1 d PD A -1
H81 H 1.1573 0.2360 -0.0828 0.023 Uiso 0.50 1 calc PR A -1
C82 C 1.1694(8) 0.2286(4) 0.0735(8) 0.023(2) Uani 0.50 1 d PD A -1
H82 H 1.2457 0.2160 0.0835 0.027 Uiso 0.50 1 calc PR A -1
C83 C 1.1106(8) 0.2345(4) 0.1550(8) 0.026(2) Uani 0.50 1 d PD A -1
H83 H 1.1460 0.2252 0.2222 0.031 Uiso 0.50 1 calc PR A -1
C84 C 1.0009(6) 0.2537(13) 0.1437(6) 0.019(3) Uani 0.50 1 d PD A -1
H84 H 0.9608 0.2572 0.2020 0.023 Uiso 0.50 1 calc PR A -1
C85 C 0.5316(13) 0.5528(6) 0.2266(12) 0.051(4) Uani 0.50 1 d PD B -1
H85A H 0.5797 0.5231 0.2476 0.077 Uiso 0.50 1 calc PR B -1
H85B H 0.4773 0.5581 0.2766 0.077 Uiso 0.50 1 calc PR B -1
H85C H 0.5800 0.5831 0.2247 0.077 Uiso 0.50 1 calc PR B -1
C86 C 0.4678(12) 0.5437(5) 0.1220(14) 0.060(5) Uani 0.50 1 d PD B -1
H86A H 0.4167 0.5137 0.1235 0.072 Uiso 0.50 1 calc PR B -1
H86B H 0.4206 0.5738 0.0991 0.072 Uiso 0.50 1 calc PR B -1
O7 O 0.5506(7) 0.5346(3) 0.0531(6) 0.037(2) Uani 0.50 1 d PD B -1
C87 C 0.4991(13) 0.5251(6) -0.0504(11) 0.055(4) Uani 0.50 1 d PD B -1
H87A H 0.4554 0.5555 -0.0779 0.066 Uiso 0.50 1 calc PR B -1
H87B H 0.4455 0.4960 -0.0515 0.066 Uiso 0.50 1 calc PR B -1
C88 C 0.5905(14) 0.5133(7) -0.1167(11) 0.065(5) Uani 0.50 1 d PD B -1
H88A H 0.6280 0.4811 -0.0937 0.097 Uiso 0.50 1 calc PR B -1
H88B H 0.6470 0.5409 -0.1106 0.097 Uiso 0.50 1 calc PR B -1
H88C H 0.5561 0.5100 -0.1891 0.097 Uiso 0.50 1 calc PR B -1

loop_
_atom_site_aniso_label
_atom_site_aniso_U_11
_atom_site_aniso_U_22
_atom_site_aniso_U_33
_atom_site_aniso_U_23
_atom_site_aniso_U_13
_atom_site_aniso_U_12
Au1 0.02289(15) 0.03945(19) 0.01875(15) 0.000 0.00146(11) 0.000
Au2 0.02110(14) 0.01737(13) 0.01764(14) 0.000 0.00253(10) 0.000
Au3 0.02641(15) 0.01949(14) 0.01760(14) 0.000 0.00405(11) 0.000
Cu1 0.0338(4) 0.0215(3) 0.0225(4) -0.0008(3) -0.0031(3) 0.0048(3)
C1 0.027(5) 0.013(4) 0.024(6) 0.000(4) -0.001(4) 0.003(4)
C2 0.016(5) 0.022(5) 0.017(5) 0.002(4) 0.003(4) -0.001(4)
C3 0.016(5) 0.024(5) 0.034(7) 0.002(5) -0.006(4) -0.004(4)
C4 0.024(5) 0.020(5) 0.024(6) -0.004(4) 0.000(4) 0.002(4)
C5 0.022(5) 0.023(5) 0.017(5) 0.000(4) -0.003(4) 0.000(4)
C6 0.029(6) 0.030(6) 0.008(4) -0.001(4) 0.007(4) 0.005(4)
C7 0.021(5) 0.023(5) 0.020(5) -0.003(4) 0.000(4) -0.005(4)
C8 0.039(6) 0.005(4) 0.014(5) 0.001(3) 0.008(4) 0.005(4)
C9 0.026(5) 0.022(5) 0.013(5) 0.001(4) 0.007(4) 0.004(4)
C10 0.020(5) 0.025(5) 0.014(5) -0.005(4) 0.006(4) -0.006(4)
C11 0.023(5) 0.022(5) 0.014(5) -0.001(4) 0.005(4) 0.002(4)
C12 0.023(5) 0.017(5) 0.029(6) -0.001(4) 0.006(4) 0.000(4)
O1 0.043(5) 0.018(4) 0.019(4) 0.005(3) -0.004(3) 0.007(3)
C13 0.017(4) 0.015(4) 0.007(4) -0.005(3) -0.003(3) 0.004(3)
C14 0.023(3) 0.013(4) 0.027(4) -0.004(3) 0.005(3) 0.000(2)
C15 0.025(5) 0.017(5) 0.014(5) 0.000(4) 0.004(4) -0.003(4)
C16 0.020(5) 0.030(6) 0.013(5) -0.001(4) -0.011(4) 0.005(4)
C17 0.025(5) 0.018(5) 0.034(6) 0.005(5) 0.009(5) -0.003(4)
C18 0.039(6) 0.012(4) 0.022(5) -0.009(4) 0.006(5) -0.006(4)
O2 0.041(5) 0.015(4) 0.029(4) 0.004(3) 0.005(4) -0.002(3)
C19 0.019(5) 0.024(5) 0.027(6) -0.013(4) -0.002(4) -0.001(4)
C20 0.022(5) 0.029(6) 0.036(7) -0.011(5) 0.007(5) -0.004(5)
C21 0.024(5) 0.028(4) 0.029(5) -0.005(3) 0.004(3) -0.006(3)
C22 0.039(7) 0.039(7) 0.034(7) -0.007(6) 0.011(6) 0.002(6)
C23 0.028(6) 0.035(7) 0.023(6) 0.001(5) -0.001(5) 0.012(5)
C24 0.030(4) 0.019(4) 0.019(4) -0.004(2) 0.003(3) -0.003(3)
O3 0.030(4) 0.019(4) 0.019(4) -0.004(2) 0.003(3) -0.003(3)
C25 0.017(5) 0.011(4) 0.014(5) 0.003(4) 0.003(4) 0.001(4)
C26 0.024(5) 0.028(4) 0.029(5) -0.005(3) 0.004(3) -0.006(3)
C27 0.025(6) 0.034(7) 0.033(7) 0.005(5) 0.001(5) 0.009(5)
C28 0.033(6) 0.032(6) 0.024(6) -0.001(5) 0.014(5) 0.002(5)
C29 0.028(6) 0.040(7) 0.014(5) -0.006(5) -0.005(4) 0.003(5)
C30 0.023(5) 0.024(5) 0.015(5) -0.005(4) 0.003(4) -0.004(4)
O4 0.023(3) 0.019(3) 0.030(5) 0.002(3) 0.001(3) 0.000(2)
C31 0.020(5) 0.021(5) 0.020(5) -0.002(4) 0.000(4) -0.006(4)
C32 0.027(6) 0.033(7) 0.014(6) 0.004(5) -0.013(5) -0.008(6)
C33 0.021(5) 0.035(6) 0.018(5) 0.000(5) -0.005(4) 0.007(5)
C34 0.018(5) 0.026(6) 0.032(6) 0.002(5) 0.002(4) 0.004(4)
C35 0.022(6) 0.046(8) 0.019(6) -0.010(5) 0.008(5) -0.005(5)
C36 0.013(4) 0.027(5) 0.017(5) -0.005(4) 0.003(4) -0.001(4)
O5 0.039(5) 0.018(4) 0.016(4) -0.001(3) -0.007(3) -0.002(3)
C37 0.023(5) 0.013(5) 0.031(6) 0.004(4) 0.002(4) -0.002(4)
C38 0.023(3) 0.019(3) 0.030(5) 0.002(3) 0.001(3) 0.000(2)
C39 0.040(7) 0.024(6) 0.009(5) 0.000(4) -0.002(5) 0.000(5)
C40 0.018(6) 0.031(7) 0.041(8) 0.004(6) -0.006(5) -0.002(5)
C41 0.024(6) 0.048(8) 0.016(5) -0.001(5) 0.011(5) 0.001(5)
C42 0.036(6) 0.028(6) 0.016(5) 0.004(4) 0.003(5) 0.007(5)
O6 0.043(5) 0.022(4) 0.030(5) -0.008(3) 0.004(4) -0.002(4)
C43 0.021(5) 0.021(5) 0.018(5) 0.001(4) 0.005(4) 0.000(4)
C44 0.028(6) 0.030(6) 0.023(6) 0.001(5) -0.008(5) 0.004(5)
C45 0.050(9) 0.064(11) 0.021(7) 0.006(7) 0.016(7) -0.003(8)
C46 0.046(8) 0.049(8) 0.023(6) 0.001(6) -0.016(6) -0.017(6)
C47 0.025(6) 0.039(7) 0.031(7) -0.001(5) -0.003(5) -0.001(5)
C48 0.023(3) 0.013(4) 0.027(4) -0.004(3) 0.005(3) 0.000(2)
P1 0.0134(8) 0.0179(8) 0.0163(9) 0.000 0.0034(7) 0.000
P2 0.0144(11) 0.0157(11) 0.0143(12) -0.0021(9) 0.0024(9) -0.0003(9)
N1 0.018(4) 0.016(4) 0.018(4) 0.000(3) 0.007(3) -0.002(3)
C49 0.010(4) 0.027(5) 0.012(4) -0.005(4) 0.001(3) -0.005(4)
C50 0.015(5) 0.026(5) 0.021(5) 0.006(4) -0.002(4) 0.009(4)
C51 0.018(5) 0.018(3) 0.023(6) -0.003(3) 0.011(3) -0.002(3)
C52 0.030(6) 0.022(5) 0.017(5) 0.010(4) -0.012(4) -0.003(4)
C53 0.024(5) 0.020(5) 0.017(5) 0.002(4) -0.006(4) -0.006(4)
C54 0.015(4) 0.025(5) 0.018(5) -0.003(4) 0.005(4) -0.002(4)
C55 0.018(4) 0.027(10) 0.010(4) 0.001(3) 0.005(3) -0.004(4)
C56 0.026(5) 0.034(12) 0.020(5) 0.001(4) 0.009(4) 0.001(4)
C57 0.031(5) 0.049(12) 0.019(5) 0.008(5) 0.004(4) -0.004(5)
C58 0.039(6) 0.028(7) 0.016(5) 0.004(4) 0.008(4) -0.002(4)
C59 0.019(4) 0.019(6) 0.019(5) 0.001(3) 0.003(4) -0.005(3)
C60 0.020(4) 0.020(8) 0.021(5) 0.002(4) 0.004(4) 0.000(3)
C61 0.013(4) 0.022(4) 0.011(4) -0.002(3) 0.002(3) 0.003(3)
C62 0.013(4) 0.007(4) 0.034(6) 0.000(3) 0.009(4) -0.002(3)
C63 0.015(3) 0.019(13) 0.016(4) -0.007(6) 0.000(3) -0.004(5)
C64 0.020(5) 0.028(6) 0.016(5) 0.001(4) -0.004(4) -0.001(4)
C65 0.040(7) 0.018(5) 0.026(6) 0.005(4) 0.012(5) 0.006(5)
C66 0.022(5) 0.022(5) 0.014(5) 0.004(4) 0.002(4) -0.004(4)
C67 0.017(3) 0.022(4) 0.014(3) -0.004(3) 0.008(3) 0.000(3)
C68 0.017(3) 0.022(4) 0.014(3) -0.004(3) 0.008(3) 0.000(3)
C69 0.024(5) 0.025(3) 0.017(6) -0.003(3) 0.005(4) -0.005(3)
C70 0.023(5) 0.034(4) 0.016(6) -0.004(4) 0.007(5) -0.005(5)
C71 0.023(5) 0.034(4) 0.016(6) -0.004(4) 0.007(5) -0.005(5)
C72 0.024(5) 0.025(3) 0.017(6) -0.003(3) 0.005(4) -0.005(3)
C73 0.016(4) 0.019(5) 0.019(5) -0.001(4) 0.000(4) -0.001(4)
C74 0.018(5) 0.018(3) 0.023(6) -0.003(3) 0.011(3) -0.002(3)
C75 0.030(6) 0.019(5) 0.030(6) -0.009(4) 0.007(5) 0.000(4)
C76 0.019(5) 0.019(5) 0.036(7) 0.004(5) -0.001(5) 0.000(4)
C77 0.023(6) 0.031(7) 0.025(6) -0.002(5) 0.005(5) -0.008(5)
C78 0.012(4) 0.018(5) 0.018(5) -0.001(4) 0.004(4) -0.004(3)
C79 0.009(4) 0.013(4) 0.019(5) 0.005(3) -0.005(3) -0.005(3)
C80 0.020(4) 0.029(11) 0.023(5) 0.000(4) 0.004(4) 0.004(4)
C81 0.016(2) 0.017(8) 0.024(3) -0.007(4) 0.005(2) -0.004(3)
C82 0.011(4) 0.028(5) 0.029(6) 0.006(4) 0.004(4) 0.003(4)
C83 0.026(5) 0.026(6) 0.023(5) 0.001(4) -0.003(4) 0.001(4)
C84 0.016(2) 0.017(8) 0.024(3) -0.007(4) 0.005(2) -0.004(3)
C85 0.051(9) 0.041(8) 0.067(11) -0.002(8) 0.028(8) 0.001(7)
C86 0.045(9) 0.019(6) 0.123(17) -0.007(8) 0.037(10) 0.003(6)
O7 0.032(5) 0.034(5) 0.044(6) 0.005(4) 0.006(4) -0.002(4)
C87 0.063(10) 0.031(7) 0.064(11) 0.010(7) -0.023(9) -0.016(7)
C88 0.075(12) 0.086(13) 0.034(8) -0.009(8) 0.008(8) -0.053(10)

loop_
_atom_type_symbol
_atom_type_description
_atom_type_scat_dispersion_real
_atom_type_scat_dispersion_imag
_atom_type_scat_source
C C 0.0033 0.0016 'International Tables Vol C Tables 4.2.6.8 and 6.1.1.4'
H H 0.0000 0.0000 'International Tables Vol C Tables 4.2.6.8 and 6.1.1.4'
N N 0.0061 0.0033 'International Tables Vol C Tables 4.2.6.8 and 6.1.1.4'
O O 0.0106 0.0060 'International Tables Vol C Tables 4.2.6.8 and 6.1.1.4'
P P 0.1023 0.0942 'International Tables Vol C Tables 4.2.6.8 and 6.1.1.4'
Cu Cu 0.3201 1.2651 'International Tables Vol C Tables 4.2.6.8 and 6.1.1.4'
Au Au -2.0133 8.8022 'International Tables Vol C Tables 4.2.6.8 and 6.1.1.4'

loop_
_geom_angle_atom_site_label_1
_geom_angle_atom_site_label_2
_geom_angle_atom_site_label_3
_geom_angle
_geom_angle_site_symmetry_1
_geom_angle_site_symmetry_3
C1 Au1 C1 146.2(7) 4_565 .
C1 Au1 C3 176.6(5) 4_565 4_565
C1 Au1 C3 31.0(4) . 4_565
C1 Au1 C3 31.0(4) 4_565 .
C1 Au1 C3 176.6(5) . .
C3 Au1 C3 151.5(7) 4_565 .
C1 Au1 Cu1 134.8(3) 4_565 4_565
C1 Au1 Cu1 47.3(3) . 4_565
C3 Au1 Cu1 42.7(3) 4_565 4_565
C3 Au1 Cu1 131.7(3) . 4_565
C1 Au1 Cu1 47.3(3) 4_565 .
C1 Au1 Cu1 134.8(3) . .
C3 Au1 Cu1 131.7(3) 4_565 .
C3 Au1 Cu1 42.7(3) . .
Cu1 Au1 Cu1 92.51(3) 4_565 .
C1 Au1 Au2 99.4(3) 4_565 .
C1 Au1 Au2 99.4(3) . .
C3 Au1 Au2 80.5(3) 4_565 .
C3 Au1 Au2 80.5(3) . .
Cu1 Au1 Au2 53.367(14) 4_565 .
Cu1 Au1 Au2 53.366(14) . .
C1 Au1 Au3 83.0(3) 4_565 .
C1 Au1 Au3 83.0(3) . .
C3 Au1 Au3 94.1(3) 4_565 .
C3 Au1 Au3 94.1(3) . .
Cu1 Au1 Au3 52.678(15) 4_565 .
Cu1 Au1 Au3 52.677(15) . .
Au2 Au1 Au3 59.079(10) . .
C5 Au2 C5 133.2(6) 4_565 .
C5 Au2 C7 49.4(4) 4_565 .
C5 Au2 C7 176.8(4) . .
C5 Au2 C7 176.8(4) 4_565 4_565
C5 Au2 C7 49.4(4) . 4_565
C7 Au2 C7 127.9(6) . 4_565
C5 Au2 Cu1 48.8(3) 4_565 .
C5 Au2 Cu1 135.5(3) . .
C7 Au2 Cu1 47.2(3) . .
C7 Au2 Cu1 131.6(3) 4_565 .
C5 Au2 Cu1 135.5(3) 4_565 4_565
C5 Au2 Cu1 48.8(3) . 4_565
C7 Au2 Cu1 131.6(3) . 4_565
C7 Au2 Cu1 47.2(3) 4_565 4_565
Cu1 Au2 Cu1 96.74(3) . 4_565
C5 Au2 Au1 79.6(3) 4_565 .
C5 Au2 Au1 79.6(3) . .
C7 Au2 Au1 103.2(3) . .
C7 Au2 Au1 103.2(3) 4_565 .
Cu1 Au2 Au1 56.127(15) . .
Cu1 Au2 Au1 56.126(15) 4_565 .
C5 Au2 Au3 103.3(3) 4_565 .
C5 Au2 Au3 103.3(3) . .
C7 Au2 Au3 76.9(3) . .
C7 Au2 Au3 76.9(3) 4_565 .
Cu1 Au2 Au3 54.625(15) . .
Cu1 Au2 Au3 54.626(15) 4_565 .
Au1 Au2 Au3 62.331(10) . .
C11 Au3 C11 142.9(6) . 4_565
C11 Au3 C9 177.8(4) . .
C11 Au3 C9 37.0(4) 4_565 .
C11 Au3 C9 37.0(4) . 4_565
C11 Au3 C9 177.8(4) 4_565 4_565
C9 Au3 C9 143.0(6) . 4_565
C11 Au3 Cu1 49.7(3) . .
C11 Au3 Cu1 138.7(3) 4_565 .
C9 Au3 Cu1 132.3(3) . .
C9 Au3 Cu1 43.5(3) 4_565 .
C11 Au3 Cu1 138.7(3) . 4_565
C11 Au3 Cu1 49.7(3) 4_565 4_565
C9 Au3 Cu1 43.5(3) . 4_565
C9 Au3 Cu1 132.3(3) 4_565 4_565
Cu1 Au3 Cu1 95.04(3) . 4_565
C11 Au3 Au2 102.4(3) . .
C11 Au3 Au2 102.4(3) 4_565 .
C9 Au3 Au2 79.4(3) . .
C9 Au3 Au2 79.4(3) 4_565 .
Cu1 Au3 Au2 53.566(15) . .
Cu1 Au3 Au2 53.567(15) 4_565 .
C11 Au3 Au1 84.9(3) . .
C11 Au3 Au1 84.9(3) 4_565 .
C9 Au3 Au1 97.2(3) . .
C9 Au3 Au1 97.2(3) 4_565 .
Cu1 Au3 Au1 54.277(16) . .
Cu1 Au3 Au1 54.277(16) 4_565 .
Au2 Au3 Au1 58.589(9) . .
C9 Cu1 C3 152.4(5) 4_565 .
C9 Cu1 C7 78.0(4) 4_565 .
C3 Cu1 C7 125.3(4) . .
C9 Cu1 C5 122.8(4) 4_565 4_565
C3 Cu1 C5 80.5(4) . 4_565
C7 Cu1 C5 45.2(4) . 4_565
C9 Cu1 C1 123.1(4) 4_565 4_565
C3 Cu1 C1 29.4(4) . 4_565
C7 Cu1 C1 147.6(4) . 4_565
C5 Cu1 C1 107.1(4) 4_565 4_565
C9 Cu1 C10 32.6(4) 4_565 4_565
C3 Cu1 C10 155.3(4) . 4_565
C7 Cu1 C10 74.1(4) . 4_565
C5 Cu1 C10 114.8(4) 4_565 4_565
C1 Cu1 C10 137.4(4) 4_565 4_565
C9 Cu1 C11 33.9(4) 4_565 .
C3 Cu1 C11 119.0(4) . .
C7 Cu1 C11 110.8(4) . .
C5 Cu1 C11 152.5(4) 4_565 .
C1 Cu1 C11 89.8(4) 4_565 .
C10 Cu1 C11 55.4(4) 4_565 .
C9 Cu1 C4 154.8(4) 4_565 .
C3 Cu1 C4 32.8(4) . .
C7 Cu1 C4 117.4(4) . .
C5 Cu1 C4 76.8(4) 4_565 .
C1 Cu1 C4 54.5(4) 4_565 .
C10 Cu1 C4 128.3(4) 4_565 .
C11 Cu1 C4 130.3(4) . .
C9 Cu1 C2 115.2(4) 4_565 4_565
C3 Cu1 C2 44.9(4) . 4_565
C7 Cu1 C2 164.7(4) . 4_565
C5 Cu1 C2 121.9(4) 4_565 4_565
C1 Cu1 C2 31.5(3) 4_565 4_565
C10 Cu1 C2 112.4(3) 4_565 4_565
C11 Cu1 C2 83.6(4) . 4_565
C4 Cu1 C2 47.4(4) . 4_565
C9 Cu1 C12 49.0(4) 4_565 .
C3 Cu1 C12 112.4(4) . .
C7 Cu1 C12 122.0(4) . .
C5 Cu1 C12 162.7(4) 4_565 .
C1 Cu1 C12 88.4(4) 4_565 .
C10 Cu1 C12 49.1(4) 4_565 .
C11 Cu1 C12 30.0(3) . .
C4 Cu1 C12 107.5(4) . .
C2 Cu1 C12 68.1(3) 4_565 .
C9 Cu1 C8 65.2(4) 4_565 .
C3 Cu1 C8 142.4(4) . .
C7 Cu1 C8 29.9(3) . .
C5 Cu1 C8 66.5(3) 4_565 .
C1 Cu1 C8 171.5(4) 4_565 .
C10 Cu1 C8 48.4(3) 4_565 .
C11 Cu1 C8 98.3(3) . .
C4 Cu1 C8 117.5(3) . .
C2 Cu1 C8 146.7(3) 4_565 .
C12 Cu1 C8 97.3(3) . .
C9 Cu1 C6 136.4(4) 4_565 4_565
C3 Cu1 C6 71.2(4) . 4_565
C7 Cu1 C6 63.4(4) . 4_565
C5 Cu1 C6 29.0(3) 4_565 4_565
C1 Cu1 C6 100.5(4) 4_565 4_565
C10 Cu1 C6 112.3(3) 4_565 4_565
C11 Cu1 C6 167.6(4) . 4_565
C4 Cu1 C6 54.0(4) . 4_565
C2 Cu1 C6 101.4(3) 4_565 4_565
C12 Cu1 C6 142.1(3) . 4_565
C8 Cu1 C6 71.2(3) . 4_565
C2 C1 Au1 171.1(10) . .
C2 C1 Cu1 77.1(7) . 4_565
Au1 C1 Cu1 95.3(5) . 4_565
C1 C2 C13 170.4(11) . .
C1 C2 Cu1 71.4(7) . 4_565
C13 C2 Cu1 116.3(6) . 4_565
C4 C3 Cu1 82.9(7) . .
C4 C3 Au1 173.8(9) . .
Cu1 C3 Au1 92.5(5) . .
C3 C4 C19 169.6(12) . .
C3 C4 Cu1 64.3(7) . .
C19 C4 Cu1 125.2(7) . .
C6 C5 Au2 176.0(9) . .
C6 C5 Cu1 89.3(7) . 4_565
Au2 C5 Cu1 88.1(4) . 4_565
C5 C6 C25 169.1(10) . .
C5 C6 Cu1 61.6(6) . 4_565
C25 C6 Cu1 125.9(6) . 4_565
C8 C7 Au2 169.7(9) . .
C8 C7 Cu1 89.4(8) . .
Au2 C7 Cu1 89.6(4) . .
C7 C8 C31 166.0(11) . .
C7 C8 Cu1 60.7(7) . .
C31 C8 Cu1 129.6(6) . .
C10 C9 Cu1 83.0(7) . 4_565
C10 C9 Au3 175.3(9) . .
Cu1 C9 Au3 92.7(4) 4_565 .
C9 C10 C37 168.7(10) . .
C9 C10 Cu1 64.4(6) . 4_565
C37 C10 Cu1 126.7(7) . 4_565
C12 C11 Au3 172.3(9) . .
C12 C11 Cu1 83.4(7) . .
Au3 C11 Cu1 89.3(4) . .
C11 C12 C43 171.5(11) . .
C11 C12 Cu1 66.6(7) . .
C43 C12 Cu1 120.4(7) . .
C13 O1 H1 128.2 . .
O1 C13 C2 111.5(7) . .
O1 C13 C18 108.2(7) . .
C2 C13 C18 109.2(7) . .
O1 C13 C14 109.1(7) . .
C2 C13 C14 108.6(7) . .
C18 C13 C14 110.3(7) . .
C15 C14 C13 113.4(7) . .
C15 C14 H14A 108.9 . .
C13 C14 H14A 108.9 . .
C15 C14 H14B 108.9 . .
C13 C14 H14B 108.9 . .
H14A C14 H14B 107.7 . .
C14 C15 C16 109.7(8) . .
C14 C15 H15A 109.7 . .
C16 C15 H15A 109.7 . .
C14 C15 H15B 109.7 . .
C16 C15 H15B 109.7 . .
H15A C15 H15B 108.2 . .
C15 C16 C17 112.0(8) . .
C15 C16 H16A 109.2 . .
C17 C16 H16A 109.2 . .
C15 C16 H16B 109.2 . .
C17 C16 H16B 109.2 . .
H16A C16 H16B 107.9 . .
C18 C17 C16 111.3(8) . .
C18 C17 H17A 109.4 . .
C16 C17 H17A 109.4 . .
C18 C17 H17B 109.4 . .
C16 C17 H17B 109.4 . .
H17A C17 H17B 108.0 . .
C17 C18 C13 111.2(7) . .
C17 C18 H18A 109.4 . .
C13 C18 H18A 109.4 . .
C17 C18 H18B 109.4 . .
C13 C18 H18B 109.4 . .
H18A C18 H18B 108.0 . .
C19 O2 H2 109.4 . .
O2 C19 C4 107.6(8) . .
O2 C19 C24 110.0(8) . .
C4 C19 C24 108.9(8) . .
O2 C19 C20 110.6(8) . .
C4 C19 C20 109.5(8) . .
C24 C19 C20 110.2(8) . .
C21 C20 C19 112.0(9) . .
C21 C20 H20A 109.2 . .
C19 C20 H20A 109.2 . .
C21 C20 H20B 109.2 . .
C19 C20 H20B 109.2 . .
H20A C20 H20B 107.9 . .
C22 C21 C20 111.4(9) . .
C22 C21 H21A 109.3 . .
C20 C21 H21A 109.3 . .
C22 C21 H21B 109.3 . .
C20 C21 H21B 109.3 . .
H21A C21 H21B 108.0 . .
C23 C22 C21 110.2(9) . .
C23 C22 H22A 109.6 . .
C21 C22 H22A 109.6 . .
C23 C22 H22B 109.6 . .
C21 C22 H22B 109.6 . .
H22A C22 H22B 108.1 . .
C22 C23 C24 111.1(9) . .
C22 C23 H23A 109.4 . .
C24 C23 H23A 109.4 . .
C22 C23 H23B 109.4 . .
C24 C23 H23B 109.4 . .
H23A C23 H23B 108.0 . .
C19 C24 C23 111.6(9) . .
C19 C24 H24A 109.3 . .
C23 C24 H24A 109.3 . .
C19 C24 H24B 109.3 . .
C23 C24 H24B 109.3 . .
H24A C24 H24B 108.0 . .
C25 O3 H3 119.4 . .
O3 C25 C6 111.0(7) . .
O3 C25 C30 108.5(7) . .
C6 C25 C30 109.0(8) . .
O3 C25 C26 109.4(7) . .
C6 C25 C26 109.6(8) . .
C30 C25 C26 109.3(7) . .
C27 C26 C25 112.1(8) . .
C27 C26 H26A 109.2 . .
C25 C26 H26A 109.2 . .
C27 C26 H26B 109.2 . .
C25 C26 H26B 109.2 . .
H26A C26 H26B 107.9 . .
C26 C27 C28 111.1(9) . .
C26 C27 H27A 109.4 . .
C28 C27 H27A 109.4 . .
C26 C27 H27B 109.4 . .
C28 C27 H27B 109.4 . .
H27A C27 H27B 108.0 . .
C29 C28 C27 111.5(8) . .
C29 C28 H28A 109.3 . .
C27 C28 H28A 109.3 . .
C29 C28 H28B 109.3 . .
C27 C28 H28B 109.3 . .
H28A C28 H28B 108.0 . .
C30 C29 C28 111.4(8) . .
C30 C29 H29A 109.4 . .
C28 C29 H29A 109.4 . .
C30 C29 H29B 109.4 . .
C28 C29 H29B 109.4 . .
H29A C29 H29B 108.0 . .
C29 C30 C25 112.9(8) . .
C29 C30 H30A 109.0 . .
C25 C30 H30A 109.0 . .
C29 C30 H30B 109.0 . .
C25 C30 H30B 109.0 . .
H30A C30 H30B 107.8 . .
C31 O4 H4 121.3 . .
O4 C31 C8 111.0(7) . .
O4 C31 C36 110.2(8) . .
C8 C31 C36 108.6(7) . .
O4 C31 C32 108.8(8) . .
C8 C31 C32 109.8(8) . .
C36 C31 C32 108.5(8) . .
C33 C32 C31 113.2(8) . .
C33 C32 H32A 108.9 . .
C31 C32 H32A 108.9 . .
C33 C32 H32B 108.9 . .
C31 C32 H32B 108.9 . .
H32A C32 H32B 107.8 . .
C32 C33 C34 111.5(9) . .
C32 C33 H33A 109.3 . .
C34 C33 H33A 109.3 . .
C32 C33 H33B 109.3 . .
C34 C33 H33B 109.3 . .
H33A C33 H33B 108.0 . .
C35 C34 C33 110.5(8) . .
C35 C34 H34A 109.6 . .
C33 C34 H34A 109.6 . .
C35 C34 H34B 109.6 . .
C33 C34 H34B 109.6 . .
H34A C34 H34B 108.1 . .
C34 C35 C36 111.3(9) . .
C34 C35 H35A 109.4 . .
C36 C35 H35A 109.4 . .
C34 C35 H35B 109.4 . .
C36 C35 H35B 109.4 . .
H35A C35 H35B 108.0 . .
C35 C36 C31 111.7(8) . .
C35 C36 H36A 109.3 . .
C31 C36 H36A 109.3 . .
C35 C36 H36B 109.3 . .
C31 C36 H36B 109.3 . .
H36A C36 H36B 107.9 . .
C37 O5 H5 118.6 . .
O5 C37 C10 107.4(7) . .
O5 C37 C42 109.2(8) . .
C10 C37 C42 110.1(8) . .
O5 C37 C38 109.4(7) . .
C10 C37 C38 112.1(8) . .
C42 C37 C38 108.6(8) . .
C39 C38 C37 111.7(8) . .
C39 C38 H38A 109.3 . .
C37 C38 H38A 109.3 . .
C39 C38 H38B 109.3 . .
C37 C38 H38B 109.3 . .
H38A C38 H38B 107.9 . .
C38 C39 C40 111.0(9) . .
C38 C39 H39A 109.4 . .
C40 C39 H39A 109.4 . .
C38 C39 H39B 109.4 . .
C40 C39 H39B 109.4 . .
H39A C39 H39B 108.0 . .
C41 C40 C39 109.9(8) . .
C41 C40 H40A 109.7 . .
C39 C40 H40A 109.7 . .
C41 C40 H40B 109.7 . .
C39 C40 H40B 109.7 . .
H40A C40 H40B 108.2 . .
C40 C41 C42 111.6(9) . .
C40 C41 H41A 109.3 . .
C42 C41 H41A 109.3 . .
C40 C41 H41B 109.3 . .
C42 C41 H41B 109.3 . .
H41A C41 H41B 108.0 . .
C37 C42 C41 111.9(8) . .
C37 C42 H42A 109.2 . .
C41 C42 H42A 109.2 . .
C37 C42 H42B 109.2 . .
C41 C42 H42B 109.2 . .
H42A C42 H42B 107.9 . .
C43 O6 H6 123.6 . .
O6 C43 C12 108.2(8) . .
O6 C43 C48 109.8(7) . .
C12 C43 C48 109.9(8) . .
O6 C43 C44 108.2(7) . .
C12 C43 C44 111.4(8) . .
C48 C43 C44 109.2(7) . .
C45 C44 C43 112.6(9) . .
C45 C44 H44A 109.1 . .
C43 C44 H44A 109.1 . .
C45 C44 H44B 109.1 . .
C43 C44 H44B 109.1 . .
H44A C44 H44B 107.8 . .
C44 C45 C46 111.6(10) . .
C44 C45 H45A 109.3 . .
C46 C45 H45A 109.3 . .
C44 C45 H45B 109.3 . .
C46 C45 H45B 109.3 . .
H45A C45 H45B 108.0 . .
C45 C46 C47 111.1(9) . .
C45 C46 H46A 109.4 . .
C47 C46 H46A 109.4 . .
C45 C46 H46B 109.4 . .
C47 C46 H46B 109.4 . .
H46A C46 H46B 108.0 . .
C48 C47 C46 113.7(9) . .
C48 C47 H47A 108.8 . .
C46 C47 H47A 108.8 . .
C48 C47 H47B 108.8 . .
C46 C47 H47B 108.8 . .
H47A C47 H47B 107.7 . .
C47 C48 C43 112.1(8) . .
C47 C48 H48A 109.2 . .
C43 C48 H48A 109.2 . .
C47 C48 H48B 109.2 . .
C43 C48 H48B 109.2 . .
H48A C48 H48B 107.9 . .
N1 P1 N1 59.1(6) . 4_565
N1 P1 C55 120.6(4) . .
N1 P1 C55 111.2(4) 4_565 .
N1 P1 C55 111.2(4) . 4_565
N1 P1 C55 120.6(4) 4_565 4_565
N1 P1 C61 130.5(4) . 4_565
N1 P1 C61 112.8(4) 4_565 4_565
C55 P1 C61 108.0(4) . 4_565
C55 P1 C61 112.8(4) 4_565 4_565
N1 P1 C61 112.8(4) . .
N1 P1 C61 130.5(4) 4_565 .
C55 P1 C61 112.9(4) . .
C55 P1 C61 108.0(4) 4_565 .
N1 P1 C49 112.0(4) . .
N1 P1 C49 52.9(4) 4_565 .
C55 P1 C49 86.9(5) . .
C55 P1 C49 104.0(5) 4_565 .
C61 P1 C49 77.9(4) 4_565 .
C61 P1 C49 108.4(4) . .
N1 P1 C49 52.9(4) . 4_565
N1 P1 C49 112.0(4) 4_565 4_565
C55 P1 C49 104.0(5) . 4_565
C55 P1 C49 86.9(5) 4_565 4_565
C61 P1 C49 108.4(4) 4_565 4_565
C61 P1 C49 77.9(4) . 4_565
C49 P1 C49 164.5(6) . 4_565
N1 P2 C79 110.2(4) . .
N1 P2 C73 110.5(4) . .
C79 P2 C73 106.5(4) . .
N1 P2 C67 114.8(5) . .
C79 P2 C67 107.6(6) . .
C73 P2 C67 106.8(5) . .
P2 N1 P1 131.5(6) . .
C54 C49 C50 118.9(7) . .
C54 C49 P1 120.8(6) . .
C50 C49 P1 120.3(7) . .
C51 C50 C49 119.3(9) . .
C51 C50 H50 120.4 . .
C49 C50 H50 120.4 . .
C52 C51 C50 121.3(10) . .
C52 C51 H51 119.4 . .
C50 C51 H51 119.4 . .
C51 C52 C53 121.1(9) . .
C51 C52 H52 119.5 . .
C53 C52 H52 119.5 . .
C52 C53 C54 119.9(9) . .
C52 C53 H53 120.0 . .
C54 C53 H53 120.0 . .
C53 C54 C49 119.6(8) . .
C53 C54 H54 120.2 . .
C49 C54 H54 120.2 . .
C60 C55 C56 119.5(7) . .
C60 C55 P1 122.2(6) . .
C56 C55 P1 117.7(6) . .
C57 C56 C55 119.0(8) . .
C57 C56 H56 120.5 . .
C55 C56 H56 120.5 . .
C58 C57 C56 120.0(9) . .
C58 C57 H57 120.0 . .
C56 C57 H57 120.0 . .
C57 C58 C59 121.4(9) . .
C57 C58 H58 119.3 . .
C59 C58 H58 119.3 . .
C58 C59 C60 119.1(9) . .
C58 C59 H59 120.5 . .
C60 C59 H59 120.5 . .
C55 C60 C59 121.0(8) . .
C55 C60 H60 119.5 . .
C59 C60 H60 119.5 . .
C62 C61 C66 118.6(7) . .
C62 C61 P1 124.6(7) . .
C66 C61 P1 116.1(6) . .
C63 C62 C61 121.0(13) . .
C63 C62 H62 119.5 . .
C61 C62 H62 119.5 . .
C62 C63 C64 120.0(16) . .
C62 C63 H63 120.0 . .
C64 C63 H63 120.0 . .
C65 C64 C63 120.3(9) . .
C65 C64 H64 119.8 . .
C63 C64 H64 119.8 . .
C64 C65 C66 119.2(10) . .
C64 C65 H65 120.4 . .
C66 C65 H65 120.4 . .
C65 C66 C61 120.7(9) . .
C65 C66 H66 119.6 . .
C61 C66 H66 119.6 . .
C72 C67 C68 120.6(9) . .
C72 C67 P2 123.7(9) . .
C68 C67 P2 115.6(9) . .
C69 C68 C67 117.9(11) . .
C69 C68 H68 121.1 . .
C67 C68 H68 121.1 . .
C70 C69 C68 121.3(11) . .
C70 C69 H69 119.3 . .
C68 C69 H69 119.3 . .
C69 C70 C71 121.4(18) . .
C69 C70 H70 119.3 . .
C71 C70 H70 119.3 . .
C72 C71 C70 117.4(17) . .
C72 C71 H71 121.3 . .
C70 C71 H71 121.3 . .
C67 C72 C71 121.1(10) . .
C67 C72 H72 119.4 . .
C71 C72 H72 119.4 . .
C78 C73 C74 119.0(7) . .
C78 C73 P2 121.6(6) . .
C74 C73 P2 119.1(7) . .
C75 C74 C73 120.5(9) . .
C75 C74 H74 119.7 . .
C73 C74 H74 119.7 . .
C76 C75 C74 119.8(9) . .
C76 C75 H75 120.1 . .
C74 C75 H75 120.1 . .
C75 C76 C77 120.6(9) . .
C75 C76 H76 119.7 . .
C77 C76 H76 119.7 . .
C78 C77 C76 118.8(10) . .
C78 C77 H77 120.6 . .
C76 C77 H77 120.6 . .
C73 C78 C77 121.2(9) . .
C73 C78 H78 119.4 . .
C77 C78 H78 119.4 . .
C80 C79 C84 118.8(8) . .
C80 C79 P2 121.6(7) . .
C84 C79 P2 119.6(6) . .
C81 C80 C79 120.6(8) . .
C81 C80 H80 119.7 . .
C79 C80 H80 119.7 . .
C80 C81 C82 120.6(8) . .
C80 C81 H81 119.7 . .
C82 C81 H81 119.7 . .
C83 C82 C81 119.2(8) . .
C83 C82 H82 120.4 . .
C81 C82 H82 120.4 . .
C82 C83 C84 122.0(9) . .
C82 C83 H83 119.0 . .
C84 C83 H83 119.0 . .
C83 C84 C79 118.8(7) . .
C83 C84 H84 120.6 . .
C79 C84 H84 120.6 . .
O7 C86 C85 107.2(12) . .
O7 C86 H86A 110.3 . .
C85 C86 H86A 110.3 . .
O7 C86 H86B 110.3 . .
C85 C86 H86B 110.3 . .
H86A C86 H86B 108.5 . .
C87 O7 C86 112.4(13) . .
O7 C87 C88 109.3(12) . .
O7 C87 H87A 109.8 . .
C88 C87 H87A 109.8 . .
O7 C87 H87B 109.8 . .
C88 C87 H87B 109.8 . .
H87A C87 H87B 108.3 . .

loop_
_geom_bond_atom_site_label_1
_geom_bond_atom_site_label_2
_geom_bond_distance
_geom_bond_site_symmetry_2
Au1 C1 1.837(10) 4_565
Au1 C1 1.837(10) .
Au1 C3 2.125(11) 4_565
Au1 C3 2.125(11) .
Au1 Cu1 3.0127(8) 4_565
Au1 Cu1 3.0127(8) .
Au1 Au2 3.4206(5) .
Au1 Au3 3.5496(5) .
Au2 C5 1.991(11) 4_565
Au2 C5 1.991(11) .
Au2 C7 1.995(11) .
Au2 C7 1.995(11) 4_565
Au2 Cu1 2.9118(7) .
Au2 Cu1 2.9119(7) 4_565
Au2 Au3 3.4383(5) .
Au3 C11 1.936(10) .
Au3 C11 1.936(10) 4_565
Au3 C9 2.046(10) .
Au3 C9 2.046(10) 4_565
Au3 Cu1 2.9511(7) .
Au3 Cu1 2.9511(7) 4_565
Cu1 C9 2.033(10) 4_565
Cu1 C3 2.044(11) .
Cu1 C7 2.135(11) .
Cu1 C5 2.193(10) 4_565
Cu1 C1 2.225(11) 4_565
Cu1 C10 2.238(9) 4_565
Cu1 C11 2.251(10) .
Cu1 C4 2.251(10) .
Cu1 C2 2.288(10) 4_565
Cu1 C12 2.436(11) .
Cu1 C8 2.447(10) .
Cu1 C6 2.491(9) 4_565
C1 C2 1.228(13) .
C1 Cu1 2.225(11) 4_565
C2 C13 1.488(8) .
C2 Cu1 2.288(10) 4_565
C3 C4 1.230(14) .
C4 C19 1.490(8) .
C5 C6 1.209(13) .
C5 Cu1 2.193(10) 4_565
C6 C25 1.491(8) .
C6 Cu1 2.491(9) 4_565
C7 C8 1.219(13) .
C8 C31 1.494(8) .
C9 C10 1.216(13) .
C9 Cu1 2.033(10) 4_565
C10 C37 1.491(8) .
C10 Cu1 2.238(9) 4_565
C11 C12 1.228(13) .
C12 C43 1.489(8) .
O1 C13 1.425(9) .
O1 H1 0.8400 .
C13 C18 1.528(11) .
C13 C14 1.532(11) .
C14 C15 1.518(11) .
C14 H14A 0.9900 .
C14 H14B 0.9900 .
C15 C16 1.522(11) .
C15 H15A 0.9900 .
C15 H15B 0.9900 .
C16 C17 1.531(11) .
C16 H16A 0.9900 .
C16 H16B 0.9900 .
C17 C18 1.518(11) .
C17 H17A 0.9900 .
C17 H17B 0.9900 .
C18 H18A 0.9900 .
C18 H18B 0.9900 .
O2 C19 1.428(10) .
O2 H2 0.8401 .
C19 C24 1.523(11) .
C19 C20 1.529(11) .
C20 C21 1.527(12) .
C20 H20A 0.9900 .
C20 H20B 0.9900 .
C21 C22 1.526(12) .
C21 H21A 0.9900 .
C21 H21B 0.9900 .
C22 C23 1.519(12) .
C22 H22A 0.9900 .
C22 H22B 0.9900 .
C23 C24 1.527(12) .
C23 H23A 0.9900 .
C23 H23B 0.9900 .
C24 H24A 0.9900 .
C24 H24B 0.9900 .
O3 C25 1.424(9) .
O3 H3 0.8399 .
C25 C30 1.522(11) .
C25 C26 1.534(11) .
C26 C27 1.524(12) .
C26 H26A 0.9900 .
C26 H26B 0.9900 .
C27 C28 1.530(12) .
C27 H27A 0.9900 .
C27 H27B 0.9900 .
C28 C29 1.516(11) .
C28 H28A 0.9900 .
C28 H28B 0.9900 .
C29 C30 1.516(11) .
C29 H29A 0.9900 .
C29 H29B 0.9900 .
C30 H30A 0.9900 .
C30 H30B 0.9900 .
O4 C31 1.425(10) .
O4 H4 0.8400 .
C31 C36 1.528(11) .
C31 C32 1.539(11) .
C32 C33 1.507(12) .
C32 H32A 0.9900 .
C32 H32B 0.9900 .
C33 C34 1.523(12) .
C33 H33A 0.9900 .
C33 H33B 0.9900 .
C34 C35 1.519(11) .
C34 H34A 0.9900 .
C34 H34B 0.9900 .
C35 C36 1.525(11) .
C35 H35A 0.9900 .
C35 H35B 0.9900 .
C36 H36A 0.9900 .
C36 H36B 0.9900 .
O5 C37 1.445(10) .
O5 H5 0.8400 .
C37 C42 1.517(11) .
C37 C38 1.534(11) .
C38 C39 1.519(12) .
C38 H38A 0.9900 .
C38 H38B 0.9900 .
C39 C40 1.528(12) .
C39 H39A 0.9900 .
C39 H39B 0.9900 .
C40 C41 1.518(12) .
C40 H40A 0.9900 .
C40 H40B 0.9900 .
C41 C42 1.524(12) .
C41 H41A 0.9900 .
C41 H41B 0.9900 .
C42 H42A 0.9900 .
C42 H42B 0.9900 .
O6 C43 1.413(10) .
O6 H6 0.8400 .
C43 C48 1.524(11) .
C43 C44 1.531(11) .
C44 C45 1.511(12) .
C44 H44A 0.9900 .
C44 H44B 0.9900 .
C45 C46 1.518(13) .
C45 H45A 0.9900 .
C45 H45B 0.9900 .
C46 C47 1.520(12) .
C46 H46A 0.9900 .
C46 H46B 0.9900 .
C47 C48 1.514(11) .
C47 H47A 0.9900 .
C47 H47B 0.9900 .
C48 H48A 0.9900 .
C48 H48B 0.9900 .
P1 N1 1.588(8) .
P1 N1 1.588(8) 4_565
P1 C55 1.798(6) .
P1 C55 1.798(6) 4_565
P1 C61 1.800(6) 4_565
P1 C61 1.800(6) .
P1 C49 1.804(7) .
P1 C49 1.804(7) 4_565
P2 N1 1.571(8) .
P2 C79 1.789(6) .
P2 C73 1.794(7) .
P2 C67 1.800(7) .
C49 C54 1.413(13) .
C49 C50 1.415(11) .
C50 C51 1.382(13) .
C50 H50 0.9500 .
C51 C52 1.365(16) .
C51 H51 0.9500 .
C52 C53 1.368(13) .
C52 H52 0.9500 .
C53 C54 1.402(12) .
C53 H53 0.9500 .
C54 H54 0.9500 .
C55 C60 1.368(12) .
C55 C56 1.401(12) .
C56 C57 1.385(12) .
C56 H56 0.9500 .
C57 C58 1.360(15) .
C57 H57 0.9500 .
C58 C59 1.368(12) .
C58 H58 0.9500 .
C59 C60 1.376(12) .
C59 H59 0.9500 .
C60 H60 0.9500 .
C61 C62 1.378(11) .
C61 C66 1.399(13) .
C62 C63 1.374(14) .
C62 H62 0.9500 .
C63 C64 1.39(3) .
C63 H63 0.9500 .
C64 C65 1.379(13) .
C64 H64 0.9500 .
C65 C66 1.389(13) .
C65 H65 0.9500 .
C66 H66 0.9500 .
C67 C72 1.382(19) .
C67 C68 1.405(12) .
C68 C69 1.404(15) .
C68 H68 0.9500 .
C69 C70 1.36(2) .
C69 H69 0.9500 .
C70 C71 1.410(15) .
C70 H70 0.9500 .
C71 C72 1.404(17) .
C71 H71 0.9500 .
C72 H72 0.9500 .
C73 C78 1.376(13) .
C73 C74 1.402(12) .
C74 C75 1.398(13) .
C74 H74 0.9500 .
C75 C76 1.371(16) .
C75 H75 0.9500 .
C76 C77 1.408(14) .
C76 H76 0.9500 .
C77 C78 1.398(13) .
C77 H77 0.9500 .
C78 H78 0.9500 .
C79 C80 1.375(12) .
C79 C84 1.412(16) .
C80 C81 1.369(11) .
C80 H80 0.9500 .
C81 C82 1.384(14) .
C81 H81 0.9500 .
C82 C83 1.350(12) .
C82 H82 0.9500 .
C83 C84 1.377(15) .
C83 H83 0.9500 .
C84 H84 0.9500 .
C85 C86 1.487(19) .
C85 H85A 0.9800 .
C85 H85B 0.9800 .
C85 H85C 0.9800 .
C86 O7 1.430(14) .
C86 H86A 0.9900 .
C86 H86B 0.9900 .
O7 C87 1.426(14) .
C87 C88 1.497(19) .
C87 H87A 0.9900 .
C87 H87B 0.9900 .
C88 H88A 0.9800 .
C88 H88B 0.9800 .
C88 H88C 0.9800 .

loop_
_geom_hbond_atom_site_label_D
_geom_hbond_atom_site_label_H
_geom_hbond_atom_site_label_A
_geom_hbond_distance_DH
_geom_hbond_distance_HA
_geom_hbond_distance_DA
_geom_hbond_angle_DHA
_geom_hbond_site_symmetry_A
O1 H1 O3 0.84 1.86 2.701(11) 179.4 .
O2 H2 O4 0.84 1.90 2.735(11) 179.6 3_556
O3 H3 O5 0.84 1.87 2.710(11) 179.4 3_566
O4 H4 O6 0.84 1.88 2.715(12) 179.6 .
O5 H5 O1 0.84 1.91 2.751(12) 179.9 .
O6 H6 O2 0.84 1.85 2.692(12) 179.8 .

loop_
_geom_torsion_atom_site_label_1
_geom_torsion_atom_site_label_2
_geom_torsion_atom_site_label_3
_geom_torsion_atom_site_label_4
_geom_torsion
_geom_torsion_site_symmetry_1
_geom_torsion_site_symmetry_4
C1 Au1 Au2 C5 -35.2(5) 4_565 4_565
C1 Au1 Au2 C5 173.0(5) . 4_565
C3 Au1 Au2 C5 148.3(5) 4_565 4_565
C3 Au1 Au2 C5 -10.4(5) . 4_565
Cu1 Au1 Au2 C5 -175.3(3) 4_565 4_565
Cu1 Au1 Au2 C5 -46.9(3) . 4_565
Au3 Au1 Au2 C5 -111.1(3) . 4_565
C1 Au1 Au2 C5 -173.0(5) 4_565 .
C1 Au1 Au2 C5 35.2(5) . .
C3 Au1 Au2 C5 10.4(5) 4_565 .
C3 Au1 Au2 C5 -148.3(5) . .
Cu1 Au1 Au2 C5 46.9(3) 4_565 .
Cu1 Au1 Au2 C5 175.3(3) . .
Au3 Au1 Au2 C5 111.1(3) . .
C1 Au1 Au2 C7 8.6(5) 4_565 .
C1 Au1 Au2 C7 -143.3(5) . .
C3 Au1 Au2 C7 -168.0(5) 4_565 .
C3 Au1 Au2 C7 33.3(5) . .
Cu1 Au1 Au2 C7 -131.5(3) 4_565 .
Cu1 Au1 Au2 C7 -3.2(3) . .
Au3 Au1 Au2 C7 -67.3(3) . .
C1 Au1 Au2 C7 143.3(5) 4_565 4_565
C1 Au1 Au2 C7 -8.6(5) . 4_565
C3 Au1 Au2 C7 -33.3(5) 4_565 4_565
C3 Au1 Au2 C7 168.0(5) . 4_565
Cu1 Au1 Au2 C7 3.2(3) 4_565 4_565
Cu1 Au1 Au2 C7 131.5(3) . 4_565
Au3 Au1 Au2 C7 67.4(3) . 4_565
C1 Au1 Au2 Cu1 11.7(4) 4_565 .
C1 Au1 Au2 Cu1 -140.1(4) . .
C3 Au1 Au2 Cu1 -164.8(3) 4_565 .
C3 Au1 Au2 Cu1 36.4(3) . .
Cu1 Au1 Au2 Cu1 -128.39(4) 4_565 .
Au3 Au1 Au2 Cu1 -64.194(18) . .
C1 Au1 Au2 Cu1 140.1(4) 4_565 4_565
C1 Au1 Au2 Cu1 -11.7(4) . 4_565
C3 Au1 Au2 Cu1 -36.4(3) 4_565 4_565
C3 Au1 Au2 Cu1 164.8(3) . 4_565
Cu1 Au1 Au2 Cu1 128.39(4) . 4_565
Au3 Au1 Au2 Cu1 64.195(18) . 4_565
C1 Au1 Au2 Au3 75.9(4) 4_565 .
C1 Au1 Au2 Au3 -75.9(4) . .
C3 Au1 Au2 Au3 -100.6(3) 4_565 .
C3 Au1 Au2 Au3 100.6(3) . .
Cu1 Au1 Au2 Au3 -64.195(18) 4_565 .
Cu1 Au1 Au2 Au3 64.194(18) . .
C5 Au2 Au3 C11 -5.5(4) 4_565 .
C5 Au2 Au3 C11 -146.7(4) . .
C7 Au2 Au3 C11 36.6(5) . .
C7 Au2 Au3 C11 171.2(4) 4_565 .
Cu1 Au2 Au3 C11 -9.6(3) . .
Cu1 Au2 Au3 C11 -142.5(3) 4_565 .
Au1 Au2 Au3 C11 -76.1(3) . .
C5 Au2 Au3 C11 146.7(4) 4_565 4_565
C5 Au2 Au3 C11 5.5(4) . 4_565
C7 Au2 Au3 C11 -171.2(4) . 4_565
C7 Au2 Au3 C11 -36.6(5) 4_565 4_565
Cu1 Au2 Au3 C11 142.6(3) . 4_565
Cu1 Au2 Au3 C11 9.7(3) 4_565 4_565
Au1 Au2 Au3 C11 76.1(3) . 4_565
C5 Au2 Au3 C9 175.8(4) 4_565 .
C5 Au2 Au3 C9 34.7(4) . .
C7 Au2 Au3 C9 -142.0(5) . .
C7 Au2 Au3 C9 -7.5(4) 4_565 .
Cu1 Au2 Au3 C9 171.7(3) . .
Cu1 Au2 Au3 C9 38.8(3) 4_565 .
Au1 Au2 Au3 C9 105.3(3) . .
C5 Au2 Au3 C9 -34.7(4) 4_565 4_565
C5 Au2 Au3 C9 -175.8(4) . 4_565
C7 Au2 Au3 C9 7.5(4) . 4_565
C7 Au2 Au3 C9 142.0(5) 4_565 4_565
Cu1 Au2 Au3 C9 -38.8(3) . 4_565
Cu1 Au2 Au3 C9 -171.7(3) 4_565 4_565
Au1 Au2 Au3 C9 -105.3(3) . 4_565
C5 Au2 Au3 Cu1 4.1(3) 4_565 .
C5 Au2 Au3 Cu1 -137.0(3) . .
C7 Au2 Au3 Cu1 46.3(3) . .
C7 Au2 Au3 Cu1 -179.2(3) 4_565 .
Cu1 Au2 Au3 Cu1 -132.90(4) 4_565 .
Au1 Au2 Au3 Cu1 -66.450(19) . .
C5 Au2 Au3 Cu1 137.0(3) 4_565 4_565
C5 Au2 Au3 Cu1 -4.1(3) . 4_565
C7 Au2 Au3 Cu1 179.2(3) . 4_565
C7 Au2 Au3 Cu1 -46.3(3) 4_565 4_565
Cu1 Au2 Au3 Cu1 132.90(4) . 4_565
Au1 Au2 Au3 Cu1 66.449(18) . 4_565
C5 Au2 Au3 Au1 70.6(3) 4_565 .
C5 Au2 Au3 Au1 -70.6(3) . .
C7 Au2 Au3 Au1 112.7(3) . .
C7 Au2 Au3 Au1 -112.7(3) 4_565 .
Cu1 Au2 Au3 Au1 66.450(19) . .
Cu1 Au2 Au3 Au1 -66.449(18) 4_565 .
C1 Au1 Au3 C11 2.5(4) 4_565 .
C1 Au1 Au3 C11 -146.7(5) . .
C3 Au1 Au3 C11 -175.8(4) 4_565 .
C3 Au1 Au3 C11 31.5(4) . .
Cu1 Au1 Au3 C11 173.2(3) 4_565 .
Cu1 Au1 Au3 C11 42.6(3) . .
Au2 Au1 Au3 C11 107.9(3) . .
C1 Au1 Au3 C11 146.7(5) 4_565 4_565
C1 Au1 Au3 C11 -2.5(4) . 4_565
C3 Au1 Au3 C11 -31.5(4) 4_565 4_565
C3 Au1 Au3 C11 175.8(4) . 4_565
Cu1 Au1 Au3 C11 -42.6(3) 4_565 4_565
Cu1 Au1 Au3 C11 -173.2(3) . 4_565
Au2 Au1 Au3 C11 -107.9(3) . 4_565
C1 Au1 Au3 C9 -178.3(5) 4_565 .
C1 Au1 Au3 C9 32.5(5) . .
C3 Au1 Au3 C9 3.5(4) 4_565 .
C3 Au1 Au3 C9 -149.2(4) . .
Cu1 Au1 Au3 C9 -7.6(3) 4_565 .
Cu1 Au1 Au3 C9 -138.2(3) . .
Au2 Au1 Au3 C9 -72.9(3) . .
C1 Au1 Au3 C9 -32.5(5) 4_565 4_565
C1 Au1 Au3 C9 178.3(4) . 4_565
C3 Au1 Au3 C9 149.2(4) 4_565 4_565
C3 Au1 Au3 C9 -3.5(4) . 4_565
Cu1 Au1 Au3 C9 138.2(3) 4_565 4_565
Cu1 Au1 Au3 C9 7.6(3) . 4_565
Au2 Au1 Au3 C9 72.9(3) . 4_565
C1 Au1 Au3 Cu1 -40.1(3) 4_565 .
C1 Au1 Au3 Cu1 170.7(3) . .
C3 Au1 Au3 Cu1 141.7(3) 4_565 .
C3 Au1 Au3 Cu1 -11.1(3) . .
Cu1 Au1 Au3 Cu1 130.59(3) 4_565 .
Au2 Au1 Au3 Cu1 65.294(17) . .
C1 Au1 Au3 Cu1 -170.7(3) 4_565 4_565
C1 Au1 Au3 Cu1 40.1(3) . 4_565
C3 Au1 Au3 Cu1 11.1(3) 4_565 4_565
C3 Au1 Au3 Cu1 -141.7(3) . 4_565
Cu1 Au1 Au3 Cu1 -130.59(3) . 4_565
Au2 Au1 Au3 Cu1 -65.294(17) . 4_565
C1 Au1 Au3 Au2 -105.4(3) 4_565 .
C1 Au1 Au3 Au2 105.4(3) . .
C3 Au1 Au3 Au2 76.4(3) 4_565 .
C3 Au1 Au3 Au2 -76.4(3) . .
Cu1 Au1 Au3 Au2 65.294(17) 4_565 .
Cu1 Au1 Au3 Au2 -65.294(17) . .
C1 Au1 C1 C2 -80(7) 4_565 .
C3 Au1 C1 C2 96(7) 4_565 .
C3 Au1 C1 C2 -45(12) . .
Cu1 Au1 C1 C2 30(6) 4_565 .
Cu1 Au1 C1 C2 -3(7) . .
Au2 Au1 C1 C2 43(6) . .
Au3 Au1 C1 C2 -14(6) . .
C1 Au1 C1 Cu1 -110.3(10) 4_565 4_565
C3 Au1 C1 Cu1 65.9(8) 4_565 4_565
C3 Au1 C1 Cu1 -75(8) . 4_565
Cu1 Au1 C1 Cu1 -33.7(6) . 4_565
Au2 Au1 C1 Cu1 12.8(4) . 4_565
Au3 Au1 C1 Cu1 -44.2(3) . 4_565
Au1 C1 C2 C13 113(7) . .
Cu1 C1 C2 C13 145(6) 4_565 .
Au1 C1 C2 Cu1 -31(6) . 4_565
C9 Cu1 C3 C4 129.6(10) 4_565 .
C7 Cu1 C3 C4 -86.7(9) . .
C5 Cu1 C3 C4 -80.3(8) 4_565 .
C1 Cu1 C3 C4 124.9(12) 4_565 .
C10 Cu1 C3 C4 50.6(14) 4_565 .
C11 Cu1 C3 C4 120.3(8) . .
C2 Cu1 C3 C4 77.7(8) 4_565 .
C12 Cu1 C3 C4 87.6(8) . .
C8 Cu1 C3 C4 -52.0(10) . .
C6 Cu1 C3 C4 -51.9(8) 4_565 .
C9 Cu1 C3 Au1 -54.6(11) 4_565 .
C7 Cu1 C3 Au1 89.1(5) . .
C5 Cu1 C3 Au1 95.5(4) 4_565 .
C1 Cu1 C3 Au1 -59.3(7) 4_565 .
C10 Cu1 C3 Au1 -133.6(8) 4_565 .
C11 Cu1 C3 Au1 -63.9(5) . .
C4 Cu1 C3 Au1 175.8(10) . .
C2 Cu1 C3 Au1 -106.5(7) 4_565 .
C12 Cu1 C3 Au1 -96.6(4) . .
C8 Cu1 C3 Au1 123.9(5) . .
C6 Cu1 C3 Au1 123.9(5) 4_565 .
C1 Au1 C3 C4 124(10) 4_565 .
C1 Au1 C3 C4 86(13) . .
C3 Au1 C3 C4 -51(11) 4_565 .
Cu1 Au1 C3 C4 14(10) 4_565 .
Cu1 Au1 C3 C4 42(10) . .
Au2 Au1 C3 C4 -3(10) . .
Au3 Au1 C3 C4 55(10) . .
C1 Au1 C3 Cu1 82.2(9) 4_565 .
C1 Au1 C3 Cu1 44(8) . .
C3 Au1 C3 Cu1 -93.3(12) 4_565 .
Cu1 Au1 C3 Cu1 -28.4(6) 4_565 .
Au2 Au1 C3 Cu1 -44.7(3) . .
Au3 Au1 C3 Cu1 13.0(4) . .
Cu1 C3 C4 C19 158(6) . .
Au1 C3 C4 C19 115(9) . .
Au1 C3 C4 Cu1 -42(10) . .
C9 Cu1 C4 C3 -123.1(11) 4_565 .
C7 Cu1 C4 C3 113.4(8) . .
C5 Cu1 C4 C3 92.9(8) 4_565 .
C1 Cu1 C4 C3 -29.6(7) 4_565 .
C10 Cu1 C4 C3 -155.7(7) 4_565 .
C11 Cu1 C4 C3 -81.9(9) . .
C2 Cu1 C4 C3 -69.5(8) 4_565 .
C12 Cu1 C4 C3 -104.5(8) . .
C8 Cu1 C4 C3 147.2(7) . .
C6 Cu1 C4 C3 112.9(9) 4_565 .
C9 Cu1 C4 C19 61.7(14) 4_565 .
C3 Cu1 C4 C19 -175.2(14) . .
C7 Cu1 C4 C19 -61.8(10) . .
C5 Cu1 C4 C19 -82.3(9) 4_565 .
C1 Cu1 C4 C19 155.2(11) 4_565 .
C10 Cu1 C4 C19 29.1(11) 4_565 .
C11 Cu1 C4 C19 102.9(9) . .
C2 Cu1 C4 C19 115.3(10) 4_565 .
C12 Cu1 C4 C19 80.3(9) . .
C8 Cu1 C4 C19 -28.0(10) . .
C6 Cu1 C4 C19 -62.2(8) 4_565 .
C5 Au2 C5 C6 -69(14) 4_565 .
C7 Au2 C5 C6 147(12) . .
C7 Au2 C5 C6 113(14) 4_565 .
Cu1 Au2 C5 C6 1(14) . .
Cu1 Au2 C5 C6 50(14) 4_565 .
Au1 Au2 C5 C6 -4(14) . .
Au3 Au2 C5 C6 54(14) . .
C5 Au2 C5 Cu1 -118.6(6) 4_565 4_565
C7 Au2 C5 Cu1 98(8) . 4_565
C7 Au2 C5 Cu1 63.9(5) 4_565 4_565
Cu1 Au2 C5 Cu1 -48.0(5) . 4_565
Au1 Au2 C5 Cu1 -53.6(2) . 4_565
Au3 Au2 C5 Cu1 4.5(3) . 4_565
Au2 C5 C6 C25 87(15) . .
Cu1 C5 C6 C25 136(6) 4_565 .
Au2 C5 C6 Cu1 -49(14) . 4_565
C5 Au2 C7 C8 152(6) 4_565 .
C5 Au2 C7 C8 -63(10) . .
C7 Au2 C7 C8 -31(6) 4_565 .
Cu1 Au2 C7 C8 84(5) . .
Cu1 Au2 C7 C8 32(6) 4_565 .
Au1 Au2 C7 C8 88(5) . .
Au3 Au2 C7 C8 31(5) . .
C5 Au2 C7 Cu1 67.2(5) 4_565 .
C5 Au2 C7 Cu1 -148(8) . .
C7 Au2 C7 Cu1 -115.1(6) 4_565 .
Cu1 Au2 C7 Cu1 -52.6(5) 4_565 .
Au1 Au2 C7 Cu1 3.6(4) . .
Au3 Au2 C7 Cu1 -53.5(2) . .
C9 Cu1 C7 C8 -60.6(7) 4_565 .
C3 Cu1 C7 C8 135.6(7) . .
C5 Cu1 C7 C8 126.7(9) 4_565 .
C1 Cu1 C7 C8 164.3(7) 4_565 .
C10 Cu1 C7 C8 -27.2(7) 4_565 .
C11 Cu1 C7 C8 -69.5(8) . .
C4 Cu1 C7 C8 98.1(7) . .
C2 Cu1 C7 C8 89.8(15) 4_565 .
C12 Cu1 C7 C8 -38.2(8) . .
C6 Cu1 C7 C8 98.5(8) 4_565 .
C9 Cu1 C7 Au2 109.1(4) 4_565 .
C3 Cu1 C7 Au2 -54.6(6) . .
C5 Cu1 C7 Au2 -63.5(5) 4_565 .
C1 Cu1 C7 Au2 -25.9(9) 4_565 .
C10 Cu1 C7 Au2 142.6(4) 4_565 .
C11 Cu1 C7 Au2 100.3(4) . .
C4 Cu1 C7 Au2 -92.2(4) . .
C2 Cu1 C7 Au2 -100.4(13) 4_565 .
C12 Cu1 C7 Au2 131.6(3) . .
C8 Cu1 C7 Au2 169.8(9) . .
C6 Cu1 C7 Au2 -91.8(4) 4_565 .
Au2 C7 C8 C31 56(8) . .
Cu1 C7 C8 C31 141(4) . .
Au2 C7 C8 Cu1 -84(5) . .
C9 Cu1 C8 C7 110.1(8) 4_565 .
C3 Cu1 C8 C7 -69.1(10) . .
C5 Cu1 C8 C7 -38.4(7) 4_565 .
C1 Cu1 C8 C7 -80(2) 4_565 .
C10 Cu1 C8 C7 144.0(9) 4_565 .
C11 Cu1 C8 C7 117.8(7) . .
C4 Cu1 C8 C7 -97.9(8) . .
C2 Cu1 C8 C7 -151.2(8) 4_565 .
C12 Cu1 C8 C7 148.1(7) . .
C6 Cu1 C8 C7 -69.1(7) 4_565 .
C9 Cu1 C8 C31 -58.4(8) 4_565 .
C3 Cu1 C8 C31 122.3(9) . .
C7 Cu1 C8 C31 -168.5(13) . .
C5 Cu1 C8 C31 153.1(9) 4_565 .
C1 Cu1 C8 C31 112(2) 4_565 .
C10 Cu1 C8 C31 -24.6(7) 4_565 .
C11 Cu1 C8 C31 -50.8(8) . .
C4 Cu1 C8 C31 93.6(9) . .
C2 Cu1 C8 C31 40.2(11) 4_565 .
C12 Cu1 C8 C31 -20.5(8) . .
C6 Cu1 C8 C31 122.3(9) 4_565 .
C11 Au3 C9 C10 -167(10) . .
C11 Au3 C9 C10 105(12) 4_565 .
C9 Au3 C9 C10 -79(12) 4_565 .
Cu1 Au3 C9 C10 -14(12) . .
Cu1 Au3 C9 C10 24(12) 4_565 .
Au2 Au3 C9 C10 -23(12) . .
Au1 Au3 C9 C10 33(12) . .
C11 Au3 C9 Cu1 169(11) . 4_565
C11 Au3 C9 Cu1 80.6(7) 4_565 4_565
C9 Au3 C9 Cu1 -103.1(8) 4_565 4_565
Cu1 Au3 C9 Cu1 -38.1(6) . 4_565
Au2 Au3 C9 Cu1 -47.1(3) . 4_565
Au1 Au3 C9 Cu1 9.0(4) . 4_565
Cu1 C9 C10 C37 168(5) 4_565 .
Au3 C9 C10 C37 144(9) . .
Au3 C9 C10 Cu1 -25(12) . 4_565
C11 Au3 C11 C12 -138(7) 4_565 .
C9 Au3 C11 C12 136(11) . .
C9 Au3 C11 C12 45(7) 4_565 .
Cu1 Au3 C11 C12 -18(7) . .
Cu1 Au3 C11 C12 -55(7) 4_565 .
Au2 Au3 C11 C12 -7(7) . .
Au1 Au3 C11 C12 -64(7) . .
C11 Au3 C11 Cu1 -120.8(8) 4_565 .
C9 Au3 C11 Cu1 154(12) . .
C9 Au3 C11 Cu1 62.9(6) 4_565 .
Cu1 Au3 C11 Cu1 -37.7(6) 4_565 .
Au2 Au3 C11 Cu1 10.2(3) . .
Au1 Au3 C11 Cu1 -46.1(2) . .
C9 Cu1 C11 C12 102.7(10) 4_565 .
C3 Cu1 C11 C12 -85.0(8) . .
C7 Cu1 C11 C12 118.4(7) . .
C5 Cu1 C11 C12 143.8(8) 4_565 .
C1 Cu1 C11 C12 -87.2(7) 4_565 .
C10 Cu1 C11 C12 66.6(7) 4_565 .
C4 Cu1 C11 C12 -47.1(9) . .
C2 Cu1 C11 C12 -56.2(7) 4_565 .
C8 Cu1 C11 C12 90.2(7) . .
C6 Cu1 C11 C12 58.3(19) 4_565 .
C9 Cu1 C11 Au3 -74.9(7) 4_565 .
C3 Cu1 C11 Au3 97.4(5) . .
C7 Cu1 C11 Au3 -59.3(5) . .
C5 Cu1 C11 Au3 -33.8(10) 4_565 .
C1 Cu1 C11 Au3 95.1(4) 4_565 .
C10 Cu1 C11 Au3 -111.1(5) 4_565 .
C4 Cu1 C11 Au3 135.2(4) . .
C2 Cu1 C11 Au3 126.1(4) 4_565 .
C12 Cu1 C11 Au3 -177.7(9) . .
C8 Cu1 C11 Au3 -87.4(4) . .
C6 Cu1 C11 Au3 -119.3(15) 4_565 .
Au3 C11 C12 C43 -129(7) . .
Cu1 C11 C12 C43 -147(8) . .
Au3 C11 C12 Cu1 18(7) . .
C9 Cu1 C12 C11 -46.2(7) 4_565 .
C3 Cu1 C12 C11 109.5(8) . .
C7 Cu1 C12 C11 -75.9(8) . .
C5 Cu1 C12 C11 -114.2(13) 4_565 .
C1 Cu1 C12 C11 92.3(8) 4_565 .
C10 Cu1 C12 C11 -89.9(8) 4_565 .
C4 Cu1 C12 C11 144.1(7) . .
C2 Cu1 C12 C11 117.1(8) 4_565 .
C8 Cu1 C12 C11 -94.0(7) . .
C6 Cu1 C12 C11 -162.7(7) 4_565 .
C9 Cu1 C12 C43 128.4(10) 4_565 .
C3 Cu1 C12 C43 -75.8(9) . .
C7 Cu1 C12 C43 98.7(8) . .
C5 Cu1 C12 C43 60.5(16) 4_565 .
C1 Cu1 C12 C43 -93.1(8) 4_565 .
C10 Cu1 C12 C43 84.7(8) 4_565 .
C11 Cu1 C12 C43 174.6(13) . .
C4 Cu1 C12 C43 -41.2(8) . .
C2 Cu1 C12 C43 -68.3(8) 4_565 .
C8 Cu1 C12 C43 80.6(8) . .
C6 Cu1 C12 C43 12.0(11) 4_565 .
C1 C2 C13 O1 173(6) . .
Cu1 C2 C13 O1 -45.0(9) 4_565 .
C1 C2 C13 C18 53(6) . .
Cu1 C2 C13 C18 -164.5(6) 4_565 .
C1 C2 C13 C14 -67(6) . .
Cu1 C2 C13 C14 75.2(8) 4_565 .
O1 C13 C14 C15 -173.8(8) . .
C2 C13 C14 C15 64.5(10) . .
C18 C13 C14 C15 -55.1(10) . .
C13 C14 C15 C16 54.8(11) . .
C14 C15 C16 C17 -54.7(11) . .
C15 C16 C17 C18 56.2(11) . .
C16 C17 C18 C13 -55.7(11) . .
O1 C13 C18 C17 173.7(8) . .
C2 C13 C18 C17 -64.8(10) . .
C14 C13 C18 C17 54.4(10) . .
C3 C4 C19 O2 126(6) . .
Cu1 C4 C19 O2 -78.7(10) . .
C3 C4 C19 C24 -115(6) . .
Cu1 C4 C19 C24 40.5(11) . .
C3 C4 C19 C20 6(7) . .
Cu1 C4 C19 C20 161.0(7) . .
O2 C19 C20 C21 176.1(8) . .
C4 C19 C20 C21 -65.5(11) . .
C24 C19 C20 C21 54.3(11) . .
C19 C20 C21 C22 -55.2(12) . .
C20 C21 C22 C23 55.7(13) . .
C21 C22 C23 C24 -56.7(13) . .
O2 C19 C24 C23 -177.4(8) . .
C4 C19 C24 C23 64.8(11) . .
C20 C19 C24 C23 -55.3(11) . .
C22 C23 C24 C19 57.4(13) . .
C5 C6 C25 O3 -165(6) . .
Cu1 C6 C25 O3 -34.3(11) 4_565 .
C5 C6 C25 C30 75(6) . .
Cu1 C6 C25 C30 -153.7(7) 4_565 .
C5 C6 C25 C26 -44(6) . .
Cu1 C6 C25 C26 86.7(9) 4_565 .
O3 C25 C26 C27 -174.0(9) . .
C6 C25 C26 C27 64.1(11) . .
C30 C25 C26 C27 -55.3(11) . .
C25 C26 C27 C28 55.6(13) . .
C26 C27 C28 C29 -54.2(13) . .
C27 C28 C29 C30 54.0(13) . .
C28 C29 C30 C25 -55.5(12) . .
O3 C25 C30 C29 174.6(8) . .
C6 C25 C30 C29 -64.5(10) . .
C26 C25 C30 C29 55.3(11) . .
C7 C8 C31 O4 177(4) . .
Cu1 C8 C31 O4 -48.6(11) . .
C7 C8 C31 C36 -62(4) . .
Cu1 C8 C31 C36 72.6(10) . .
C7 C8 C31 C32 57(4) . .
Cu1 C8 C31 C32 -168.9(7) . .
O4 C31 C32 C33 64.8(12) . .
C8 C31 C32 C33 -173.5(9) . .
C36 C31 C32 C33 -55.1(12) . .
C31 C32 C33 C34 55.4(13) . .
C32 C33 C34 C35 -54.5(12) . .
C33 C34 C35 C36 55.8(12) . .
C34 C35 C36 C31 -58.0(12) . .
O4 C31 C36 C35 -63.3(10) . .
C8 C31 C36 C35 175.0(9) . .
C32 C31 C36 C35 55.8(11) . .
C9 C10 C37 O5 120(5) . .
Cu1 C10 C37 O5 -73.0(10) 4_565 .
C9 C10 C37 C42 2(6) . .
Cu1 C10 C37 C42 168.3(7) 4_565 .
C9 C10 C37 C38 -119(5) . .
Cu1 C10 C37 C38 47.2(11) 4_565 .
O5 C37 C38 C39 -176.3(9) . .
C10 C37 C38 C39 64.7(11) . .
C42 C37 C38 C39 -57.2(11) . .
C37 C38 C39 C40 57.8(12) . .
C38 C39 C40 C41 -55.7(13) . .
C39 C40 C41 C42 55.3(13) . .
O5 C37 C42 C41 175.8(8) . .
C10 C37 C42 C41 -66.5(11) . .
C38 C37 C42 C41 56.6(11) . .
C40 C41 C42 C37 -57.2(13) . .
C11 C12 C43 O6 125(8) . .
Cu1 C12 C43 O6 -18.9(10) . .
C11 C12 C43 C48 -115(8) . .
Cu1 C12 C43 C48 101.0(8) . .
C11 C12 C43 C44 7(8) . .
Cu1 C12 C43 C44 -137.8(7) . .
O6 C43 C44 C45 176.1(9) . .
C12 C43 C44 C45 -65.1(12) . .
C48 C43 C44 C45 56.6(11) . .
C43 C44 C45 C46 -56.4(14) . .
C44 C45 C46 C47 52.2(16) . .
C45 C46 C47 C48 -51.2(15) . .
C46 C47 C48 C43 53.1(13) . .
O6 C43 C48 C47 -172.7(9) . .
C12 C43 C48 C47 68.4(11) . .
C44 C43 C48 C47 -54.1(11) . .
C79 P2 N1 P1 -122.4(7) . .
C73 P2 N1 P1 120.2(7) . .
C67 P2 N1 P1 -0.7(10) . .
N1 P1 N1 P2 80.9(7) 4_565 .
C55 P1 N1 P2 178.7(6) . .
C55 P1 N1 P2 -165.3(7) 4_565 .
C61 P1 N1 P2 -13.9(10) 4_565 .
C61 P1 N1 P2 -43.8(8) . .
C49 P1 N1 P2 78.8(8) . .
C49 P1 N1 P2 -96.7(8) 4_565 .
N1 P1 C49 C54 -174.3(8) . .
N1 P1 C49 C54 -176.5(11) 4_565 .
C55 P1 C49 C54 63.9(8) . .
C55 P1 C49 C54 65.5(9) 4_565 .
C61 P1 C49 C54 -45.3(8) 4_565 .
C61 P1 C49 C54 -49.2(9) . .
C49 P1 C49 C54 -161.0(17) 4_565 .
N1 P1 C49 C50 9.2(10) . .
N1 P1 C49 C50 7.0(7) 4_565 .
C55 P1 C49 C50 -112.6(8) . .
C55 P1 C49 C50 -110.9(8) 4_565 .
C61 P1 C49 C50 138.2(9) 4_565 .
C61 P1 C49 C50 134.3(8) . .
C49 P1 C49 C50 23(3) 4_565 .
C54 C49 C50 C51 1.2(15) . .
P1 C49 C50 C51 177.7(9) . .
C49 C50 C51 C52 0.3(17) . .
C50 C51 C52 C53 -0.8(18) . .
C51 C52 C53 C54 -0.2(16) . .
C52 C53 C54 C49 1.7(15) . .
C50 C49 C54 C53 -2.2(14) . .
P1 C49 C54 C53 -178.7(8) . .
N1 P1 C55 C60 146.2(8) . .
N1 P1 C55 C60 -148.1(8) 4_565 .
C61 P1 C55 C60 -23.8(10) 4_565 .
C61 P1 C55 C60 8.7(10) . .
C49 P1 C55 C60 -100.0(9) . .
C49 P1 C55 C60 91.2(9) 4_565 .
N1 P1 C55 C56 -24.7(11) . .
N1 P1 C55 C56 41.1(10) 4_565 .
C61 P1 C55 C56 165.3(9) 4_565 .
C61 P1 C55 C56 -162.2(9) . .
C49 P1 C55 C56 89.1(9) . .
C49 P1 C55 C56 -79.7(10) 4_565 .
C60 C55 C56 C57 1.8(17) . .
P1 C55 C56 C57 172.9(9) . .
C55 C56 C57 C58 -1.5(18) . .
C56 C57 C58 C59 0.9(18) . .
C57 C58 C59 C60 -0.6(15) . .
C56 C55 C60 C59 -1.6(15) . .
P1 C55 C60 C59 -172.3(7) . .
C58 C59 C60 C55 1.0(14) . .
N1 P1 C61 C62 112.7(9) . .
N1 P1 C61 C62 44.6(11) 4_565 .
C55 P1 C61 C62 -106.4(9) . .
C55 P1 C61 C62 -124.0(8) 4_565 .
C49 P1 C61 C62 -11.9(10) . .
C49 P1 C61 C62 153.4(9) 4_565 .
N1 P1 C61 C66 -58.2(8) . .
N1 P1 C61 C66 -126.3(7) 4_565 .
C55 P1 C61 C66 82.6(8) . .
C55 P1 C61 C66 65.0(8) 4_565 .
C49 P1 C61 C66 177.1(7) . .
C49 P1 C61 C66 -17.6(7) 4_565 .
C66 C61 C62 C63 0.1(14) . .
P1 C61 C62 C63 -170.7(8) . .
C61 C62 C63 C64 -0.3(15) . .
C62 C63 C64 C65 -0.9(16) . .
C63 C64 C65 C66 2.2(16) . .
C64 C65 C66 C61 -2.4(16) . .
C62 C61 C66 C65 1.3(15) . .
P1 C61 C66 C65 172.8(8) . .
N1 P2 C67 C72 98.8(10) . .
C79 P2 C67 C72 -138.1(10) . .
C73 P2 C67 C72 -24.1(12) . .
N1 P2 C67 C68 -76.9(14) . .
C79 P2 C67 C68 46.2(13) . .
C73 P2 C67 C68 160.2(11) . .
C72 C67 C68 C69 -4(2) . .
P2 C67 C68 C69 172.0(8) . .
C67 C68 C69 C70 3(2) . .
C68 C69 C70 C71 -3(4) . .
C69 C70 C71 C72 3(5) . .
C68 C67 C72 C71 5(3) . .
P2 C67 C72 C71 -171.0(16) . .
C70 C71 C72 C67 -4(4) . .
N1 P2 C73 C78 -173.0(8) . .
C79 P2 C73 C78 67.3(9) . .
C67 P2 C73 C78 -47.5(10) . .
N1 P2 C73 C74 12.7(10) . .
C79 P2 C73 C74 -107.0(9) . .
C67 P2 C73 C74 138.2(10) . .
C78 C73 C74 C75 1.8(17) . .
P2 C73 C74 C75 176.3(9) . .
C73 C74 C75 C76 0.5(18) . .
C74 C75 C76 C77 -1.9(17) . .
C75 C76 C77 C78 0.9(17) . .
C74 C73 C78 C77 -2.8(16) . .
P2 C73 C78 C77 -177.1(8) . .
C76 C77 C78 C73 1.5(16) . .
N1 P2 C79 C80 159.5(8) . .
C73 P2 C79 C80 -80.6(9) . .
C67 P2 C79 C80 33.7(9) . .
N1 P2 C79 C84 -18.1(17) . .
C73 P2 C79 C84 101.8(16) . .
C67 P2 C79 C84 -143.9(16) . .
C84 C79 C80 C81 -3(2) . .
P2 C79 C80 C81 179.6(8) . .
C79 C80 C81 C82 0.6(16) . .
C80 C81 C82 C83 1.6(16) . .
C81 C82 C83 C84 -2(2) . .
C82 C83 C84 C79 -1(3) . .
C80 C79 C84 C83 3(3) . .
P2 C79 C84 C83 -179.5(16) . .
C85 C86 O7 C87 179.8(11) . .
C86 O7 C87 C88 -177.1(11) . .
